data_1570190
loop_
_publ_author_name
'Li, Yingwei'
'Stec, Grant J.'
'Thorarinsdottir, Agnes E.'
'McGillicuddy, Ryan D.'
'Zheng, Shao-Liang'
'Mason, Jarad A.'

_publ_section_title
;
 The role of metal accessibility on carbon dioxide electroreduction in
 atomically precise nanoclusters.
;
_journal_issue 43
_journal_name_full 'Chemical science'
_journal_page_first 12283
_journal_page_last 12291
_journal_paper_doi 10.1039/d3sc04085b
_journal_volume 14
_journal_year 2023
_chemical_formula_sum 'C260 H210 Ag27 Au19 Cl4 N4 P2'
_chemical_formula_weight 10248.90
_space_group_crystal_system triclinic
_space_group_IT_number 2
_space_group_name_Hall '-P 1'
_space_group_name_H-M_alt 'P -1'
_atom_sites_solution_hydrogens mixed
_audit_creation_method SHELXL-2018/3
_audit_update_record
;
2023-05-02 deposited with the CCDC.	2023-10-09 downloaded from the CCDC.
;
_cell_angle_alpha 106.5328(10)
_cell_angle_beta 101.7039(10)
_cell_angle_gamma 111.0497(11)
_cell_formula_units_Z 1
_cell_length_a 19.1204(2)
_cell_length_b 19.4571(2)
_cell_length_c 19.7081(2)
_cell_measurement_temperature 250(2)
_cell_volume 6166.68(15)
_computing_structure_refinement 'SHELXL-2018/3 (Sheldrick, 2018)'
_diffrn_ambient_temperature 250(2)
_diffrn_measured_fraction_theta_full 1.000
_diffrn_measured_fraction_theta_max 1.000
_diffrn_radiation_type MoK\a
_diffrn_radiation_wavelength 0.71073
_diffrn_reflns_av_R_equivalents 0.0875
_diffrn_reflns_av_unetI/netI 0.0471
_diffrn_reflns_Laue_measured_fraction_full 1.000
_diffrn_reflns_Laue_measured_fraction_max 1.000
_diffrn_reflns_limit_h_max 22
_diffrn_reflns_limit_h_min -22
_diffrn_reflns_limit_k_max 23
_diffrn_reflns_limit_k_min -23
_diffrn_reflns_limit_l_max 23
_diffrn_reflns_limit_l_min -23
_diffrn_reflns_number 180531
_diffrn_reflns_point_group_measured_fraction_full 1.000
_diffrn_reflns_point_group_measured_fraction_max 1.000
_diffrn_reflns_theta_full 25.027
_diffrn_reflns_theta_max 25.027
_diffrn_reflns_theta_min 1.761
_exptl_absorpt_coefficient_mu 13.439
_exptl_crystal_density_diffrn 2.760
_exptl_crystal_F_000 4666
_exptl_crystal_size_max 0.080
_exptl_crystal_size_mid 0.020
_exptl_crystal_size_min 0.010
_refine_diff_density_max 1.619
_refine_diff_density_min -1.311
_refine_diff_density_rms 0.143
_refine_ls_extinction_method none
_refine_ls_goodness_of_fit_ref 1.004
_refine_ls_hydrogen_treatment constr
_refine_ls_matrix_type full
_refine_ls_number_parameters 1533
_refine_ls_number_reflns 21771
_refine_ls_number_restraints 1107
_refine_ls_restrained_S_all 0.983
_refine_ls_R_factor_all 0.0457
_refine_ls_R_factor_gt 0.0277
_refine_ls_shift/su_max 0.004
_refine_ls_shift/su_mean 0.000
_refine_ls_structure_factor_coef Fsqd
_refine_ls_weighting_details 'w=1/[\s^2^(Fo^2^)+(0.0229P)^2^] where P=(Fo^2^+2Fc^2^)/3'
_refine_ls_weighting_scheme calc
_refine_ls_wR_factor_gt 0.0511
_refine_ls_wR_factor_ref 0.0552
_reflns_Friedel_coverage 0.000
_reflns_number_gt 16895
_reflns_number_total 21771
_reflns_threshold_expression 'I > 2\s(I)'
_cod_data_source_file d3sc04085b2.cif
_cod_data_source_block au19ag27
_cod_depositor_comments 'Adding full bibliography for 1570189--1570190.cif.'
_cod_original_cell_volume 6166.66(13)
_cod_database_code 1570190
_shelx_shelxl_version_number 2018/3
_shelx_space_group_comment
;
The symmetry employed for this shelxl refinement is uniquely defined
by the following loop, which should always be used as a source of
symmetry information in preference to the above space-group names.
They are only intended as comments.
;
_shelx_estimated_absorpt_t_min 0.413
_shelx_estimated_absorpt_t_max 0.877

loop_
_space_group_symop_operation_xyz
'x, y, z'
'-x, -y, -z'

loop_
_atom_site_label
_atom_site_type_symbol
_atom_site_fract_x
_atom_site_fract_y
_atom_site_fract_z
_atom_site_U_iso_or_equiv
_atom_site_adp_type
_atom_site_occupancy
_atom_site_site_symmetry_order
_atom_site_calc_flag
_atom_site_refinement_flags_posn
_atom_site_refinement_flags_adp
_atom_site_refinement_flags_occupancy
_atom_site_disorder_assembly
_atom_site_disorder_group
Au1 Au 0.4107(3) 0.4737(4) 0.3630(3) 0.0298(3) Uani 0.613(2) 1 d . . P A 1
Au2 Au 0.4565(4) 0.6115(4) 0.4912(4) 0.03053(16) Uani 0.589(2) 1 d . . P A 1
Au3 Au 0.5316(3) 0.4273(3) 0.3837(3) 0.0292(3) Uani 0.578(2) 1 d . . P A 1
Au4 Au 0.5711(3) 0.5884(3) 0.4350(2) 0.0296(3) Uani 0.626(2) 1 d . . P A 1
Au5 Au 0.3934(4) 0.3506(4) 0.4093(4) 0.0284(5) Uani 0.458(2) 1 d . . P A 1
Au6 Au 0.3476(3) 0.4653(3) 0.4778(3) 0.0301(2) Uani 0.640(2) 1 d . . P A 1
Au7 Au 0.59371(2) 0.27419(2) 0.55106(2) 0.03961(7) Uani 1 1 d . . . . .
Au8 Au 0.59737(2) 0.36522(2) 0.27309(2) 0.04235(8) Uani 1 1 d . . . . .
Au9 Au 0.64758(2) 0.66688(2) 0.34469(2) 0.03861(7) Uani 1 1 d . . . . .
Au10 Au 0.26908(2) 0.18270(2) 0.36815(2) 0.04105(7) Uani 1 1 d . . . . .
Au11 Au 0.34486(2) 0.47633(2) 0.21574(2) 0.04596(8) Uani 1 1 d . . . . .
Au12 Au 0.81522(2) 0.55931(2) 0.55373(2) 0.04609(8) Uani 1 1 d . . . . .
Ag1 Ag 0.4085(10) 0.4734(11) 0.3656(10) 0.0298(3) Uani 0.387(2) 1 d . . P A 2
Ag2 Ag 0.5451(10) 0.3885(11) 0.5093(10) 0.03053(16) Uani 0.411(2) 1 d . . P A 2
Ag3 Ag 0.5291(9) 0.4222(9) 0.3841(9) 0.0292(3) Uani 0.422(2) 1 d . . P A 2
Ag4 Ag 0.5704(9) 0.5899(9) 0.4280(7) 0.0296(3) Uani 0.374(2) 1 d . . P A 2
Ag5 Ag 0.3900(6) 0.3444(6) 0.4134(6) 0.0284(5) Uani 0.542(2) 1 d . . P A 2
Ag6 Ag 0.6498(11) 0.5318(12) 0.5223(11) 0.0301(2) Uani 0.360(2) 1 d . . P A 2
Ag7 Ag 0.65984(3) 0.38919(3) 0.43950(3) 0.04604(14) Uani 1 1 d . . . . .
Ag8 Ag 0.29677(3) 0.53580(3) 0.37673(3) 0.04036(13) Uani 1 1 d . . . . .
Ag9 Ag 0.24951(3) 0.34790(3) 0.33010(3) 0.04380(14) Uani 1 1 d . . . . .
Ag10 Ag 0.26243(3) 0.31233(3) 0.47633(3) 0.04337(13) Uani 1 1 d . . . . .
Ag11 Ag 0.68097(3) 0.53792(3) 0.38471(3) 0.03845(13) Uani 1 1 d . . . . .
Ag12 Ag 0.38402(3) 0.32880(3) 0.25626(3) 0.04174(13) Uani 1 1 d . . . . .
Ag13 Ag 0.45971(3) 0.62543(3) 0.34913(3) 0.03767(12) Uani 1 1 d . . . . .
Ag14 Ag 0.51066(3) 0.49227(3) 0.27267(3) 0.03803(13) Uani 1 1 d . . . . .
Ag15 Ag 0.41551(3) 0.25392(3) 0.49210(3) 0.04577(14) Uani 1 1 d . . . . .
Ag16 Ag 0.23495(4) 0.12844(4) 0.20758(3) 0.06948(19) Uani 1 1 d . . . . .
Ag17 Ag 0.47423(3) 0.26030(3) 0.35304(3) 0.04450(14) Uani 1 1 d . . . . .
Cl1 Cl 0.22060(10) 0.24958(11) 0.19544(10) 0.0544(5) Uani 1 1 d . . . . .
Cl2 Cl 0.38159(11) 0.18735(11) 0.20803(10) 0.0562(5) Uani 1 1 d . . . . .
P1 P 0.14621(12) -0.00950(12) 0.17132(11) 0.0570(6) Uani 1 1 d D . . . .
C1 C 0.4964(4) 0.2145(4) 0.5705(4) 0.0425(17) Uani 1 1 d . . . . .
C2 C 0.4360(4) 0.1832(4) 0.5828(4) 0.0451(18) Uani 1 1 d . . . . .
C3 C 0.3658(4) 0.1496(4) 0.6025(4) 0.0468(18) Uani 1 1 d . . . . .
C4 C 0.2894(5) 0.1139(5) 0.5504(5) 0.067(2) Uani 1 1 d . . . . .
H4 H 0.282600 0.107360 0.499960 0.080 Uiso 1 1 calc R U . . .
C5 C 0.2239(5) 0.0882(5) 0.5715(6) 0.081(3) Uani 1 1 d . . . . .
H5 H 0.172447 0.063549 0.535712 0.097 Uiso 1 1 calc R U . . .
C6 C 0.2339(5) 0.0988(5) 0.6461(6) 0.076(3) Uani 1 1 d . . . . .
H6 H 0.188654 0.082300 0.660547 0.091 Uiso 1 1 calc R U . . .
C7 C 0.3084(6) 0.1329(5) 0.6994(5) 0.064(2) Uani 1 1 d . . . . .
C8 C 0.3731(5) 0.1580(4) 0.6767(4) 0.055(2) Uani 1 1 d . . . . .
H8 H 0.424495 0.181698 0.712562 0.066 Uiso 1 1 calc R U . . .
C9 C 0.3187(6) 0.1435(6) 0.7796(5) 0.107(4) Uani 1 1 d . . . . .
H9A H 0.330177 0.101671 0.788879 0.160 Uiso 1 1 calc R U . . .
H9B H 0.270163 0.140466 0.789249 0.160 Uiso 1 1 calc R U . . .
H9C H 0.362591 0.195327 0.812684 0.160 Uiso 1 1 calc R U . . .
C10 C 0.6944(4) 0.3307(4) 0.5327(4) 0.0417(17) Uani 1 1 d . . . . .
C11 C 0.7578(4) 0.3561(4) 0.5244(4) 0.0448(18) Uani 1 1 d . . . . .
C12 C 0.8361(4) 0.3784(4) 0.5169(4) 0.0511(18) Uani 1 1 d . . . . .
C13 C 0.9039(4) 0.4292(5) 0.5811(5) 0.068(2) Uani 1 1 d . . . . .
H13 H 0.898671 0.450943 0.627880 0.081 Uiso 1 1 calc R U . . .
C14 C 0.9783(5) 0.4470(6) 0.5749(6) 0.089(3) Uani 1 1 d . . . . .
H14 H 1.024345 0.481532 0.617343 0.107 Uiso 1 1 calc R U . . .
C15 C 0.9846(5) 0.4148(7) 0.5077(7) 0.095(3) Uani 1 1 d . . . . .
H15 H 1.035877 0.425822 0.505087 0.115 Uiso 1 1 calc R U . . .
C16 C 0.9195(5) 0.3661(6) 0.4421(6) 0.089(3) Uani 1 1 d . . . . .
C17 C 0.8454(4) 0.3482(5) 0.4496(5) 0.065(2) Uani 1 1 d . . . . .
H17 H 0.799652 0.314050 0.406743 0.078 Uiso 1 1 calc R U . . .
C18 C 0.9284(6) 0.3319(8) 0.3670(7) 0.149(5) Uani 1 1 d . . . . .
H18A H 0.961976 0.305010 0.371847 0.223 Uiso 1 1 calc R U . . .
H18B H 0.952573 0.374889 0.351142 0.223 Uiso 1 1 calc R U . . .
H18C H 0.876304 0.293968 0.329932 0.223 Uiso 1 1 calc R U . . .
C19 C 0.5990(4) 0.2796(5) 0.3085(4) 0.0467(18) Uani 1 1 d . . . . .
C20 C 0.6123(4) 0.2292(5) 0.3245(4) 0.0504(19) Uani 1 1 d . . . . .
C21 C 0.6363(4) 0.1694(4) 0.3363(4) 0.0510(18) Uani 1 1 d . . . . .
C22 C 0.6664(5) 0.1336(5) 0.2841(5) 0.075(2) Uani 1 1 d . . . . .
H22 H 0.667874 0.146448 0.241751 0.090 Uiso 1 1 calc R U . . .
C23 C 0.6932(6) 0.0802(6) 0.2955(6) 0.095(3) Uani 1 1 d . . . . .
H23 H 0.713257 0.056068 0.261016 0.114 Uiso 1 1 calc R U . . .
C24 C 0.6907(5) 0.0618(6) 0.3579(6) 0.088(3) Uani 1 1 d . . . . .
H24 H 0.708420 0.024136 0.364453 0.106 Uiso 1 1 calc R U . . .
C25 C 0.6640(5) 0.0958(5) 0.4099(5) 0.071(2) Uani 1 1 d . . . . .
C26 C 0.6355(4) 0.1493(4) 0.3970(4) 0.0546(19) Uani 1 1 d . . . . .
H26 H 0.614869 0.172437 0.431613 0.065 Uiso 1 1 calc R U . . .
C27 C 0.6659(6) 0.0792(6) 0.4794(5) 0.105(3) Uani 1 1 d . . . . .
H27A H 0.709126 0.124419 0.522136 0.157 Uiso 1 1 calc R U . . .
H27B H 0.673985 0.031688 0.473509 0.157 Uiso 1 1 calc R U . . .
H27C H 0.615674 0.070625 0.487797 0.157 Uiso 1 1 calc R U . . .
C28 C 0.6087(4) 0.4504(5) 0.2331(4) 0.0463(18) Uani 1 1 d . . . . .
C29 C 0.6211(4) 0.5008(5) 0.2067(4) 0.0458(18) Uani 1 1 d . . . . .
C30 C 0.6367(4) 0.5564(5) 0.1701(4) 0.0508(18) Uani 1 1 d . . . . .
C31 C 0.5772(5) 0.5496(5) 0.1125(4) 0.066(2) Uani 1 1 d . . . . .
H31 H 0.525223 0.508767 0.096870 0.079 Uiso 1 1 calc R U . . .
C32 C 0.5938(6) 0.6029(6) 0.0777(5) 0.085(3) Uani 1 1 d . . . . .
H32 H 0.552931 0.598228 0.038335 0.102 Uiso 1 1 calc R U . . .
C33 C 0.6693(7) 0.6626(6) 0.1000(5) 0.086(3) Uani 1 1 d . . . . .
H33 H 0.679794 0.697329 0.074603 0.103 Uiso 1 1 calc R U . . .
C34 C 0.7297(6) 0.6727(5) 0.1582(5) 0.076(2) Uani 1 1 d . . . . .
C35 C 0.7137(5) 0.6196(5) 0.1939(4) 0.060(2) Uani 1 1 d . . . . .
H35 H 0.754607 0.625817 0.234283 0.072 Uiso 1 1 calc R U . . .
C36 C 0.8125(6) 0.7411(7) 0.1865(7) 0.134(4) Uani 1 1 d . . . . .
H36A H 0.811479 0.778948 0.163648 0.202 Uiso 1 1 calc R U . . .
H36B H 0.849157 0.720410 0.173261 0.202 Uiso 1 1 calc R U . . .
H36C H 0.829761 0.767823 0.240834 0.202 Uiso 1 1 calc R U . . .
C37 C 0.5450(4) 0.6449(4) 0.2719(4) 0.0434(17) Uani 1 1 d . . . . .
C38 C 0.4895(4) 0.6410(4) 0.2264(4) 0.0468(18) Uani 1 1 d . . . . .
C39 C 0.4308(4) 0.6440(5) 0.1711(4) 0.054(2) Uani 1 1 d . . . . .
C40 C 0.4095(5) 0.7072(5) 0.1915(5) 0.074(3) Uani 1 1 d . . . . .
H40 H 0.433559 0.746367 0.240828 0.089 Uiso 1 1 calc R U . . .
C41 C 0.3531(5) 0.7113(6) 0.1384(5) 0.087(3) Uani 1 1 d . . . . .
H41 H 0.338141 0.753041 0.151439 0.104 Uiso 1 1 calc R U . . .
C42 C 0.3198(5) 0.6549(6) 0.0679(5) 0.084(3) Uani 1 1 d . . . . .
H42 H 0.283786 0.660199 0.031800 0.101 Uiso 1 1 calc R U . . .
C43 C 0.3356(5) 0.5896(6) 0.0455(5) 0.072(3) Uani 1 1 d . . . . .
C44 C 0.3929(4) 0.5870(5) 0.1003(4) 0.062(2) Uani 1 1 d . . . . .
H44 H 0.405654 0.543719 0.087330 0.074 Uiso 1 1 calc R U . . .
C45 C 0.2966(6) 0.5267(7) -0.0297(5) 0.118(4) Uani 1 1 d . . . . .
H45A H 0.309623 0.549111 -0.066091 0.177 Uiso 1 1 calc R U . . .
H45B H 0.239316 0.503183 -0.040985 0.177 Uiso 1 1 calc R U . . .
H45C H 0.314751 0.485745 -0.032091 0.177 Uiso 1 1 calc R U . . .
C46 C 0.7587(4) 0.7025(4) 0.4114(4) 0.0437(17) Uani 1 1 d . . . . .
C47 C 0.8284(4) 0.7388(5) 0.4469(4) 0.0529(19) Uani 1 1 d . . . . .
C48 C 0.9134(4) 0.7884(5) 0.4791(4) 0.059(2) Uani 1 1 d . . . . .
C49 C 0.9402(5) 0.8701(6) 0.5235(6) 0.094(3) Uani 1 1 d . . . . .
H49 H 0.903774 0.889778 0.534570 0.113 Uiso 1 1 calc R U . . .
C50 C 1.0224(5) 0.9216(6) 0.5508(6) 0.099(3) Uani 1 1 d . . . . .
H50 H 1.041446 0.976450 0.579067 0.119 Uiso 1 1 calc R U . . .
C51 C 1.0743(5) 0.8909(6) 0.5357(5) 0.075(2) Uani 1 1 d . . . . .
H51 H 1.129223 0.925354 0.555728 0.090 Uiso 1 1 calc R U . . .
C52 C 1.0491(4) 0.8107(5) 0.4919(4) 0.059(2) Uani 1 1 d . . . . .
C53 C 0.9669(4) 0.7597(5) 0.4646(4) 0.056(2) Uani 1 1 d . . . . .
H53 H 0.948333 0.704969 0.435936 0.067 Uiso 1 1 calc R U . . .
C54 C 1.1064(5) 0.7810(6) 0.4742(6) 0.093(3) Uani 1 1 d . . . . .
H54A H 1.078249 0.724079 0.443329 0.139 Uiso 1 1 calc R U . . .
H54B H 1.134224 0.808947 0.446978 0.139 Uiso 1 1 calc R U . . .
H54C H 1.144552 0.790215 0.520525 0.139 Uiso 1 1 calc R U . . .
C55 C 0.3515(4) 0.1425(4) 0.3689(4) 0.0484(19) Uani 1 1 d . . . . .
C56 C 0.3894(4) 0.1052(4) 0.3587(4) 0.0501(19) Uani 1 1 d . . . . .
C57 C 0.4210(4) 0.0484(4) 0.3436(4) 0.0514(19) Uani 1 1 d . . . . .
C58 C 0.4342(5) 0.0137(5) 0.3942(5) 0.073(2) Uani 1 1 d . . . . .
H58 H 0.424735 0.029878 0.439725 0.087 Uiso 1 1 calc R U . . .
C59 C 0.4605(6) -0.0435(6) 0.3789(7) 0.090(3) Uani 1 1 d . . . . .
H59 H 0.469521 -0.066315 0.413976 0.108 Uiso 1 1 calc R U . . .
C60 C 0.4737(5) -0.0676(6) 0.3127(7) 0.093(3) Uani 1 1 d . . . . .
H60 H 0.492115 -0.106875 0.303023 0.112 Uiso 1 1 calc R U . . .
C61 C 0.4610(5) -0.0363(5) 0.2594(6) 0.076(3) Uani 1 1 d . . . . .
C62 C 0.4343(4) 0.0228(4) 0.2762(5) 0.060(2) Uani 1 1 d . . . . .
H62 H 0.425173 0.045508 0.241180 0.072 Uiso 1 1 calc R U . . .
C63 C 0.4781(5) -0.0615(6) 0.1874(6) 0.109(4) Uani 1 1 d . . . . .
H63A H 0.534359 -0.031592 0.196618 0.163 Uiso 1 1 calc R U . . .
H63B H 0.447025 -0.050879 0.149759 0.163 Uiso 1 1 calc R U . . .
H63C H 0.463758 -0.118253 0.169348 0.163 Uiso 1 1 calc R U . . .
C64 C 0.1754(4) 0.2073(4) 0.3535(4) 0.0488(18) Uani 0.764(8) 1 d D U P A 1
C65 C 0.1123(9) 0.2048(16) 0.324(3) 0.053(3) Uani 0.764(8) 1 d D U P A 1
C66 C 0.0313(6) 0.1875(8) 0.2851(9) 0.066(3) Uani 0.764(8) 1 d D U P A 1
C67 C -0.0271(7) 0.1578(9) 0.3130(8) 0.095(3) Uani 0.764(8) 1 d D U P A 1
H67 H -0.012997 0.152344 0.359085 0.114 Uiso 0.764(8) 1 calc R U P A 1
C68 C -0.1052(7) 0.1356(10) 0.2767(8) 0.115(4) Uani 0.764(8) 1 d D U P A 1
H68 H -0.143987 0.117365 0.298369 0.138 Uiso 0.764(8) 1 calc R U P A 1
C69 C -0.1255(7) 0.1401(9) 0.2111(8) 0.093(4) Uani 0.764(8) 1 d D U P A 1
H69 H -0.179788 0.121198 0.184581 0.112 Uiso 0.764(8) 1 calc R U P A 1
C70 C -0.0709(7) 0.1709(9) 0.1798(9) 0.077(3) Uani 0.764(8) 1 d D U P A 1
C71 C 0.0099(8) 0.1958(9) 0.2183(9) 0.068(2) Uani 0.764(8) 1 d D U P A 1
H71 H 0.048989 0.218027 0.198325 0.082 Uiso 0.764(8) 1 calc R U P A 1
C72 C -0.0921(7) 0.1789(8) 0.1079(7) 0.101(4) Uani 0.764(8) 1 d D U P A 1
H72A H -0.044117 0.202257 0.096434 0.152 Uiso 0.764(8) 1 calc R U P A 1
H72B H -0.127498 0.126569 0.068452 0.152 Uiso 0.764(8) 1 calc R U P A 1
H72C H -0.118634 0.213250 0.111050 0.152 Uiso 0.764(8) 1 calc R U P A 1
C64A C 0.1754(4) 0.2073(4) 0.3535(4) 0.0488(18) Uani 0.236(8) 1 d D U P A 2
C65A C 0.109(3) 0.196(5) 0.321(8) 0.053(3) Uani 0.236(8) 1 d D U P A 2
C66A C 0.0287(15) 0.168(3) 0.272(3) 0.066(3) Uani 0.236(8) 1 d D U P A 2
C67A C 0.015(2) 0.201(3) 0.222(3) 0.095(3) Uani 0.236(8) 1 d D U P A 2
H67A H 0.059338 0.243645 0.222959 0.114 Uiso 0.236(8) 1 calc R U P A 2
C68A C -0.056(2) 0.179(3) 0.171(3) 0.115(4) Uani 0.236(8) 1 d D U P A 2
H68A H -0.060482 0.201206 0.135285 0.138 Uiso 0.236(8) 1 calc R U P A 2
C69A C -0.119(2) 0.125(3) 0.174(2) 0.093(4) Uani 0.236(8) 1 d D U P A 2
H69A H -0.170306 0.112325 0.143510 0.112 Uiso 0.236(8) 1 calc R U P A 2
C70A C -0.1116(15) 0.087(2) 0.222(2) 0.077(3) Uani 0.236(8) 1 d D U P A 2
C71A C -0.0359(17) 0.106(2) 0.2706(18) 0.068(2) Uani 0.236(8) 1 d D U P A 2
H71A H -0.030039 0.076694 0.300472 0.082 Uiso 0.236(8) 1 calc R U P A 2
C72A C -0.172(2) 0.013(2) 0.219(2) 0.101(4) Uani 0.236(8) 1 d D U P A 2
H72D H -0.150440 -0.000595 0.259742 0.152 Uiso 0.236(8) 1 calc R U P A 2
H72E H -0.218518 0.020014 0.224278 0.152 Uiso 0.236(8) 1 calc R U P A 2
H72F H -0.187036 -0.030248 0.171202 0.152 Uiso 0.236(8) 1 calc R U P A 2
C73 C 0.3037(4) 0.5543(4) 0.2570(4) 0.0473(18) Uani 1 1 d . . . . .
C74 C 0.2765(4) 0.6010(5) 0.2728(4) 0.0497(18) Uani 1 1 d . . . . .
C75 C 0.2407(4) 0.6568(5) 0.2816(4) 0.0533(18) Uani 1 1 d . . . . .
C76 C 0.2840(5) 0.7382(5) 0.2972(4) 0.067(2) Uani 1 1 d . . . . .
H76 H 0.338888 0.758808 0.305066 0.081 Uiso 1 1 calc R U . . .
C77 C 0.2492(6) 0.7877(6) 0.3013(5) 0.082(3) Uani 1 1 d . . . . .
H77 H 0.279083 0.842467 0.313296 0.099 Uiso 1 1 calc R U . . .
C78 C 0.1674(6) 0.7548(6) 0.2872(5) 0.090(3) Uani 1 1 d . . . . .
H78 H 0.142050 0.788139 0.287193 0.108 Uiso 1 1 calc R U . . .
C79 C 0.1224(6) 0.6769(6) 0.2733(5) 0.080(3) Uani 1 1 d . . . . .
C80 C 0.1603(5) 0.6275(5) 0.2707(4) 0.070(2) Uani 1 1 d . . . . .
H80 H 0.130683 0.573327 0.261324 0.084 Uiso 1 1 calc R U . . .
C81 C 0.0336(6) 0.6426(8) 0.2587(7) 0.137(5) Uani 1 1 d . . . . .
H81A H 0.005495 0.600278 0.208763 0.205 Uiso 1 1 calc R U . . .
H81B H 0.016677 0.684476 0.261981 0.205 Uiso 1 1 calc R U . . .
H81C H 0.021672 0.621030 0.295918 0.205 Uiso 1 1 calc R U . . .
C82 C 0.3799(4) 0.3985(5) 0.1624(4) 0.0505(19) Uani 0.662(10) 1 d D . P A 1
C83 C 0.3929(4) 0.3474(5) 0.1223(4) 0.0536(19) Uani 0.662(10) 1 d D . P A 1
C84 C 0.4078(12) 0.2900(8) 0.0680(11) 0.051(3) Uani 0.662(10) 1 d D . P A 1
C85 C 0.4772(10) 0.3074(8) 0.0489(9) 0.060(4) Uani 0.662(10) 1 d D . P A 1
H85 H 0.518813 0.359700 0.072158 0.072 Uiso 0.662(10) 1 calc R U P A 1
C86 C 0.4847(11) 0.2518(9) -0.0011(10) 0.083(5) Uani 0.662(10) 1 d D . P A 1
H86 H 0.532093 0.265440 -0.012365 0.099 Uiso 0.662(10) 1 calc R U P A 1
C87 C 0.4258(11) 0.1740(9) -0.0375(10) 0.082(4) Uani 0.662(10) 1 d D . P A 1
H87 H 0.432442 0.136838 -0.074903 0.098 Uiso 0.662(10) 1 calc R U P A 1
C88 C 0.3577(10) 0.1506(10) -0.0199(9) 0.071(4) Uani 0.662(10) 1 d D . P A 1
C89 C 0.3524(8) 0.2139(9) 0.0348(8) 0.063(4) Uani 0.662(10) 1 d D . P A 1
H89 H 0.306283 0.200628 0.048173 0.076 Uiso 0.662(10) 1 calc R U P A 1
C90 C 0.2941(10) 0.0664(9) -0.0556(9) 0.123(6) Uani 0.662(10) 1 d D . P A 1
H90A H 0.251166 0.062290 -0.035476 0.184 Uiso 0.662(10) 1 calc R U P A 1
H90B H 0.273708 0.050912 -0.109605 0.184 Uiso 0.662(10) 1 calc R U P A 1
H90C H 0.316126 0.031291 -0.044911 0.184 Uiso 0.662(10) 1 calc R U P A 1
C82A C 0.3799(4) 0.3985(5) 0.1624(4) 0.0505(19) Uani 0.338(10) 1 d D . P A 2
C83A C 0.3929(4) 0.3474(5) 0.1223(4) 0.0536(19) Uani 0.338(10) 1 d D . P A 2
C84A C 0.388(2) 0.2753(14) 0.070(2) 0.051(3) Uani 0.338(10) 1 d D . P A 2
C85A C 0.3183(16) 0.2027(15) 0.0327(16) 0.060(4) Uani 0.338(10) 1 d D . P A 2
H85A H 0.271207 0.195200 0.043832 0.072 Uiso 0.338(10) 1 calc R U P A 2
C86A C 0.3227(18) 0.1461(18) -0.0179(17) 0.083(5) Uani 0.338(10) 1 d D . P A 2
H86A H 0.276612 0.097077 -0.043817 0.099 Uiso 0.338(10) 1 calc R U P A 2
C87A C 0.3898(19) 0.1530(17) -0.036(2) 0.082(4) Uani 0.338(10) 1 d D . P A 2
H87A H 0.388238 0.108467 -0.072452 0.098 Uiso 0.338(10) 1 calc R U P A 2
C88A C 0.4587(18) 0.2227(17) -0.0028(18) 0.071(4) Uani 0.338(10) 1 d D . P A 2
C89A C 0.4533(18) 0.2847(16) 0.0532(17) 0.063(4) Uani 0.338(10) 1 d D . P A 2
H89A H 0.498627 0.334383 0.079349 0.076 Uiso 0.338(10) 1 calc R U P A 2
C90A C 0.5349(17) 0.2404(19) -0.0159(18) 0.123(6) Uani 0.338(10) 1 d D . P A 2
H90D H 0.572629 0.295391 0.016385 0.184 Uiso 0.338(10) 1 calc R U P A 2
H90E H 0.555494 0.204666 -0.004512 0.184 Uiso 0.338(10) 1 calc R U P A 2
H90F H 0.526855 0.233017 -0.068148 0.184 Uiso 0.338(10) 1 calc R U P A 2
C91 C 0.8007(4) 0.5282(5) 0.4474(5) 0.056(2) Uani 1 1 d . . . . .
C92 C 0.7997(4) 0.5045(5) 0.3825(5) 0.060(2) Uani 1 1 d . . . . .
C93 C 0.8065(4) 0.4759(6) 0.3081(5) 0.060(2) Uani 1 1 d . . . . .
C94 C 0.8352(4) 0.5283(6) 0.2744(5) 0.077(2) Uani 1 1 d . . . . .
H94 H 0.850067 0.583042 0.298926 0.093 Uiso 1 1 calc R U . . .
C95 C 0.8419(6) 0.5001(7) 0.2050(6) 0.097(3) Uani 1 1 d . . . . .
H95 H 0.861021 0.535390 0.181657 0.117 Uiso 1 1 calc R U . . .
C96 C 0.8208(6) 0.4208(8) 0.1701(6) 0.093(3) Uani 1 1 d . . . . .
H96 H 0.826128 0.402647 0.122704 0.112 Uiso 1 1 calc R U . . .
C97 C 0.7924(6) 0.3671(7) 0.2004(6) 0.092(3) Uani 1 1 d . . . . .
C98 C 0.7857(5) 0.3968(6) 0.2712(5) 0.075(2) Uani 1 1 d . . . . .
H98 H 0.766137 0.361088 0.293963 0.090 Uiso 1 1 calc R U . . .
C99 C 0.7668(9) 0.2791(8) 0.1616(7) 0.178(6) Uani 1 1 d . . . . .
H99A H 0.787437 0.270131 0.120476 0.267 Uiso 1 1 calc R U . . .
H99B H 0.709069 0.250790 0.141958 0.267 Uiso 1 1 calc R U . . .
H99C H 0.787426 0.259586 0.197263 0.267 Uiso 1 1 calc R U . . .
C100 C 0.8415(4) 0.5863(4) 0.6642(4) 0.0469(18) Uani 1 1 d . . . . .
C101 C 0.8654(4) 0.6001(4) 0.7309(5) 0.054(2) Uani 1 1 d . . . . .
C102 C 0.9022(4) 0.6155(5) 0.8081(5) 0.059(2) Uani 1 1 d . . . . .
C103 C 0.9756(5) 0.6130(6) 0.8305(5) 0.081(3) Uani 1 1 d . . . . .
H103 H 1.000465 0.600797 0.795409 0.097 Uiso 1 1 calc R U . . .
C104 C 1.0098(6) 0.6286(7) 0.9044(6) 0.110(4) Uani 1 1 d . . . . .
H104 H 1.058850 0.627070 0.919601 0.132 Uiso 1 1 calc R U . . .
C105 C 0.9752(7) 0.6466(7) 0.9574(6) 0.107(4) Uani 1 1 d . . . . .
H105 H 1.000861 0.657414 1.007899 0.129 Uiso 1 1 calc R U . . .
C106 C 0.9024(6) 0.6490(5) 0.9367(5) 0.078(3) Uani 1 1 d . . . . .
C107 C 0.8680(5) 0.6336(5) 0.8621(5) 0.064(2) Uani 1 1 d . . . . .
H107 H 0.819030 0.635396 0.847201 0.077 Uiso 1 1 calc R U . . .
C108 C 0.8608(6) 0.6649(6) 0.9918(5) 0.111(4) Uani 1 1 d . . . . .
H10A H 0.889898 0.720358 1.026873 0.167 Uiso 1 1 calc R U . . .
H10B H 0.858537 0.630331 1.019221 0.167 Uiso 1 1 calc R U . . .
H10C H 0.807143 0.654203 0.964962 0.167 Uiso 1 1 calc R U . . .
C109 C 0.1869(5) -0.0745(5) 0.1297(5) 0.066(2) Uani 1 1 d . . . . .
C110 C 0.2399(6) -0.0482(6) 0.0950(5) 0.085(3) Uani 1 1 d . . . . .
H110 H 0.255547 0.003816 0.095951 0.102 Uiso 1 1 calc R U . . .
C111 C 0.2717(7) -0.0953(8) 0.0583(6) 0.105(4) Uani 1 1 d . . . . .
H111 H 0.306453 -0.076233 0.033247 0.126 Uiso 1 1 calc R U . . .
C112 C 0.2517(8) -0.1688(9) 0.0593(7) 0.115(4) Uani 1 1 d . . . . .
H112 H 0.274211 -0.200519 0.036255 0.137 Uiso 1 1 calc R U . . .
C113 C 0.1989(8) -0.1976(7) 0.0938(7) 0.112(4) Uani 1 1 d . . . . .
H113 H 0.184660 -0.249281 0.093553 0.134 Uiso 1 1 calc R U . . .
C114 C 0.1658(6) -0.1495(6) 0.1298(5) 0.086(3) Uani 1 1 d . . . . .
H114 H 0.129707 -0.168895 0.153587 0.103 Uiso 1 1 calc R U . . .
C115 C 0.0496(4) -0.0426(5) 0.1018(4) 0.056(2) Uani 1 1 d . . . . .
C116 C 0.0105(5) -0.1161(5) 0.0423(4) 0.067(2) Uani 1 1 d . . . . .
H116 H 0.034135 -0.151197 0.035308 0.081 Uiso 1 1 calc R U . . .
C117 C -0.0641(5) -0.1381(6) -0.0072(5) 0.083(3) Uani 1 1 d . . . . .
H117 H -0.090573 -0.188162 -0.047767 0.099 Uiso 1 1 calc R U . . .
C118 C -0.0993(6) -0.0888(6) 0.0021(5) 0.089(3) Uani 1 1 d . . . . .
H118 H -0.149609 -0.104068 -0.031939 0.107 Uiso 1 1 calc R U . . .
C119 C -0.0611(6) -0.0169(7) 0.0612(6) 0.103(4) Uani 1 1 d . . . . .
H119 H -0.086166 0.016921 0.068698 0.123 Uiso 1 1 calc R U . . .
C120 C 0.0140(5) 0.0077(6) 0.1105(5) 0.083(3) Uani 1 1 d . . . . .
H120 H 0.040569 0.058651 0.149817 0.100 Uiso 1 1 calc R U . . .
C121 C 0.1183(17) -0.039(3) 0.2449(16) 0.074(3) Uani 0.62(3) 1 d D U P B 1
C122 C 0.1731(16) -0.033(2) 0.3065(15) 0.081(4) Uani 0.62(3) 1 d D U P B 1
H122 H 0.226889 -0.014881 0.310164 0.098 Uiso 0.62(3) 1 calc R U P B 1
C123 C 0.1495(16) -0.0535(17) 0.3645(13) 0.095(5) Uani 0.62(3) 1 d D U P B 1
H123 H 0.188008 -0.048122 0.406397 0.114 Uiso 0.62(3) 1 calc R U P B 1
C124 C 0.0707(18) -0.0812(15) 0.3601(12) 0.107(5) Uani 0.62(3) 1 d D U P B 1
H124 H 0.055453 -0.094174 0.399033 0.128 Uiso 0.62(3) 1 calc R U P B 1
C125 C 0.0164(16) -0.0894(15) 0.3000(14) 0.112(5) Uani 0.62(3) 1 d D U P B 1
H125 H -0.037349 -0.108823 0.296742 0.134 Uiso 0.62(3) 1 calc R U P B 1
C126 C 0.0379(15) -0.0696(17) 0.2409(12) 0.097(4) Uani 0.62(3) 1 d D U P B 1
H126 H -0.001644 -0.076736 0.198758 0.117 Uiso 0.62(3) 1 calc R U P B 1
C221 C 0.123(3) -0.037(4) 0.247(2) 0.074(3) Uani 0.38(3) 1 d D U P B 2
C222 C 0.188(2) -0.032(4) 0.296(3) 0.081(4) Uani 0.38(3) 1 d D U P B 2
H222 H 0.235776 -0.020251 0.285803 0.098 Uiso 0.38(3) 1 calc R U P B 2
C223 C 0.182(2) -0.045(3) 0.362(2) 0.095(5) Uani 0.38(3) 1 d D U P B 2
H223 H 0.227152 -0.041062 0.396562 0.114 Uiso 0.38(3) 1 calc R U P B 2
C224 C 0.110(3) -0.065(3) 0.3750(19) 0.107(5) Uani 0.38(3) 1 d D U P B 2
H224 H 0.106356 -0.076382 0.417690 0.128 Uiso 0.38(3) 1 calc R U P B 2
C225 C 0.047(2) -0.068(3) 0.329(2) 0.112(5) Uani 0.38(3) 1 d D U P B 2
H225 H -0.000193 -0.079572 0.339989 0.134 Uiso 0.38(3) 1 calc R U P B 2
C226 C 0.052(2) -0.053(3) 0.2630(19) 0.097(4) Uani 0.38(3) 1 d D U P B 2
H226 H 0.007664 -0.053481 0.230795 0.117 Uiso 0.38(3) 1 calc R U P B 2
N1S N 0.9161(6) 0.5044(7) 1.0517(5) 0.137(4) Uani 1 1 d D . . . .
C1S C 0.8942(7) 0.4752(8) 0.9889(6) 0.111(4) Uani 1 1 d D . . . .
C2S C 0.8694(7) 0.4412(7) 0.9084(5) 0.133(4) Uani 1 1 d D . . . .
H2SA H 0.914974 0.460871 0.892683 0.199 Uiso 1 1 calc R U . . .
H2SB H 0.829584 0.456443 0.887423 0.199 Uiso 1 1 calc R U . . .
H2SC H 0.846709 0.383392 0.890662 0.199 Uiso 1 1 calc R U . . .
N2S N 0.6047(15) 0.0708(18) 0.0678(15) 0.184(9) Uani 0.67(3) 1 d D U P C 1
C3S C 0.558(2) 0.089(2) 0.0844(17) 0.162(8) Uani 0.67(3) 1 d D U P C 1
C4S C 0.500(2) 0.113(3) 0.107(2) 0.148(6) Uani 0.67(3) 1 d D U P C 1
H4SA H 0.480617 0.152652 0.121019 0.223 Uiso 0.67(3) 1 d R U P C 1
H4SB H 0.514817 0.099371 0.150279 0.223 Uiso 0.67(3) 1 d R U P C 1
H4SC H 0.458117 0.064931 0.065759 0.223 Uiso 0.67(3) 1 d R U P C 1
N2T N 0.589(3) 0.102(4) 0.036(3) 0.184(9) Uani 0.33(3) 1 d D U P C 2
C3T C 0.557(4) 0.120(4) 0.075(4) 0.162(8) Uani 0.33(3) 1 d D U P C 2
C4T C 0.507(5) 0.127(6) 0.120(5) 0.148(6) Uani 0.33(3) 1 d D U P C 2
H4TA H 0.515760 0.186552 0.114858 0.223 Uiso 0.33(3) 1 d R U P C 2
H4TB H 0.514140 0.135462 0.164868 0.223 Uiso 0.33(3) 1 d R U P C 2
H4TC H 0.451020 0.096192 0.082568 0.223 Uiso 0.33(3) 1 d R U P C 2

loop_
_atom_site_aniso_label
_atom_site_aniso_U_11
_atom_site_aniso_U_22
_atom_site_aniso_U_33
_atom_site_aniso_U_23
_atom_site_aniso_U_13
_atom_site_aniso_U_12
Au1 0.0275(3) 0.0300(2) 0.0315(5) 0.0101(3) 0.0074(3) 0.0151(2)
Au2 0.0267(3) 0.0298(2) 0.0326(2) 0.00955(16) 0.00638(19) 0.0141(2)
Au3 0.0258(4) 0.0294(7) 0.0317(2) 0.0107(4) 0.0066(2) 0.0142(4)
Au4 0.0263(2) 0.0325(3) 0.0303(8) 0.0116(4) 0.0070(4) 0.01554(17)
Au5 0.0262(5) 0.0282(9) 0.0328(7) 0.0140(5) 0.0085(4) 0.0134(6)
Au6 0.0253(4) 0.0303(5) 0.03162(19) 0.0096(3) 0.0054(2) 0.0133(3)
Au7 0.03965(15) 0.03977(17) 0.04548(16) 0.01699(14) 0.01149(12) 0.02539(14)
Au8 0.04696(17) 0.04569(18) 0.03960(16) 0.01277(14) 0.01651(13) 0.02811(15)
Au9 0.03694(15) 0.03944(17) 0.03982(16) 0.01726(13) 0.01274(12) 0.01617(13)
Au10 0.03780(15) 0.03466(17) 0.04059(16) 0.00887(13) 0.00567(12) 0.01413(13)
Au11 0.04342(16) 0.04676(19) 0.03836(16) 0.01623(14) 0.00098(12) 0.01753(14)
Au12 0.02771(14) 0.0513(2) 0.05587(18) 0.01539(15) 0.01020(12) 0.02054(14)
Ag1 0.0275(3) 0.0300(2) 0.0315(5) 0.0101(3) 0.0074(3) 0.0151(2)
Ag2 0.0267(3) 0.0298(2) 0.0326(2) 0.00955(16) 0.00638(19) 0.0141(2)
Ag3 0.0258(4) 0.0294(7) 0.0317(2) 0.0107(4) 0.0066(2) 0.0142(4)
Ag4 0.0263(2) 0.0325(3) 0.0303(8) 0.0116(4) 0.0070(4) 0.01554(17)
Ag5 0.0262(5) 0.0282(9) 0.0328(7) 0.0140(5) 0.0085(4) 0.0134(6)
Ag6 0.0253(4) 0.0303(5) 0.03162(19) 0.0096(3) 0.0054(2) 0.0133(3)
Ag7 0.0476(3) 0.0620(4) 0.0425(3) 0.0185(3) 0.0155(2) 0.0404(3)
Ag8 0.0336(3) 0.0452(3) 0.0448(3) 0.0185(3) 0.0071(2) 0.0228(3)
Ag9 0.0324(3) 0.0436(3) 0.0395(3) 0.0036(3) -0.0010(2) 0.0172(3)
Ag10 0.0359(3) 0.0378(3) 0.0424(3) 0.0091(3) 0.0132(2) 0.0069(3)
Ag11 0.0328(3) 0.0450(3) 0.0422(3) 0.0157(3) 0.0145(2) 0.0223(3)
Ag12 0.0445(3) 0.0344(3) 0.0336(3) 0.0052(2) 0.0022(2) 0.0163(3)
Ag13 0.0403(3) 0.0387(3) 0.0374(3) 0.0161(2) 0.0103(2) 0.0217(3)
Ag14 0.0370(3) 0.0455(3) 0.0339(3) 0.0153(2) 0.0115(2) 0.0213(3)
Ag15 0.0388(3) 0.0329(3) 0.0532(3) 0.0193(3) -0.0012(2) 0.0101(3)
Ag16 0.0808(5) 0.0456(4) 0.0481(4) 0.0092(3) 0.0105(3) 0.0057(4)
Ag17 0.0488(3) 0.0351(3) 0.0455(3) 0.0077(3) 0.0119(2) 0.0227(3)
Cl1 0.0488(11) 0.0495(12) 0.0468(11) 0.0075(9) 0.0042(8) 0.0180(10)
Cl2 0.0594(12) 0.0483(12) 0.0514(11) 0.0123(10) 0.0105(9) 0.0240(10)
P1 0.0607(13) 0.0419(13) 0.0458(12) 0.0092(10) 0.0061(10) 0.0116(11)
C1 0.050(4) 0.036(4) 0.046(4) 0.023(4) 0.010(4) 0.022(4)
C2 0.054(5) 0.037(5) 0.048(4) 0.020(4) 0.011(4) 0.026(4)
C3 0.052(5) 0.034(4) 0.057(5) 0.019(4) 0.019(4) 0.021(4)
C4 0.057(5) 0.056(6) 0.074(6) 0.031(5) 0.006(5) 0.015(5)
C5 0.051(5) 0.078(7) 0.108(8) 0.051(6) 0.018(5) 0.016(5)
C6 0.066(6) 0.055(6) 0.116(8) 0.042(6) 0.047(6) 0.022(5)
C7 0.078(6) 0.047(5) 0.079(6) 0.027(5) 0.042(5) 0.031(5)
C8 0.057(5) 0.043(5) 0.064(5) 0.022(4) 0.016(4) 0.023(4)
C9 0.142(10) 0.101(9) 0.090(8) 0.042(7) 0.060(7) 0.052(8)
C10 0.038(4) 0.044(5) 0.044(4) 0.018(4) 0.005(3) 0.024(4)
C11 0.038(4) 0.041(5) 0.054(5) 0.017(4) 0.009(3) 0.022(4)
C12 0.035(4) 0.048(5) 0.074(5) 0.028(4) 0.011(3) 0.023(4)
C13 0.043(4) 0.072(6) 0.085(5) 0.036(5) 0.003(4) 0.029(4)
C14 0.038(4) 0.099(8) 0.134(7) 0.062(7) 0.012(5) 0.030(5)
C15 0.043(5) 0.122(10) 0.148(8) 0.076(7) 0.034(5) 0.046(6)
C16 0.059(5) 0.102(8) 0.134(7) 0.053(6) 0.048(5) 0.051(6)
C17 0.044(4) 0.068(6) 0.092(5) 0.032(5) 0.025(4) 0.033(4)
C18 0.094(8) 0.172(13) 0.162(9) 0.022(9) 0.077(8) 0.054(9)
C19 0.050(4) 0.055(5) 0.043(4) 0.016(4) 0.017(3) 0.033(4)
C20 0.056(5) 0.054(5) 0.041(4) 0.011(4) 0.016(4) 0.030(4)
C21 0.048(4) 0.043(5) 0.057(5) 0.013(4) 0.011(4) 0.024(4)
C22 0.075(6) 0.079(7) 0.081(6) 0.024(5) 0.034(5) 0.046(5)
C23 0.094(7) 0.080(7) 0.124(8) 0.025(6) 0.045(7) 0.060(6)
C24 0.073(6) 0.067(7) 0.117(7) 0.021(6) 0.008(6) 0.047(5)
C25 0.065(6) 0.046(5) 0.087(6) 0.023(5) 0.001(4) 0.023(4)
C26 0.063(5) 0.039(5) 0.052(4) 0.008(4) 0.010(4) 0.025(4)
C27 0.118(8) 0.070(7) 0.109(7) 0.047(6) 0.004(6) 0.032(6)
C28 0.043(4) 0.058(5) 0.041(4) 0.012(4) 0.017(3) 0.029(4)
C29 0.044(4) 0.051(5) 0.041(4) 0.008(4) 0.013(3) 0.028(4)
C30 0.062(4) 0.060(5) 0.045(4) 0.023(4) 0.024(4) 0.037(4)
C31 0.074(5) 0.063(6) 0.058(5) 0.021(4) 0.015(4) 0.034(5)
C32 0.121(7) 0.077(7) 0.058(6) 0.027(5) 0.016(5) 0.053(5)
C33 0.135(7) 0.063(6) 0.070(6) 0.034(5) 0.044(5) 0.045(6)
C34 0.095(6) 0.060(6) 0.071(6) 0.025(5) 0.040(5) 0.026(5)
C35 0.072(5) 0.067(6) 0.049(5) 0.021(4) 0.028(4) 0.038(4)
C36 0.117(8) 0.101(9) 0.153(11) 0.042(8) 0.063(8) 0.011(7)
C37 0.041(4) 0.038(4) 0.057(5) 0.021(4) 0.022(4) 0.019(4)
C38 0.045(4) 0.053(5) 0.048(4) 0.021(4) 0.014(4) 0.027(4)
C39 0.053(5) 0.060(6) 0.055(5) 0.028(5) 0.020(4) 0.027(4)
C40 0.063(5) 0.077(7) 0.074(6) 0.024(5) 0.001(5) 0.039(5)
C41 0.088(7) 0.087(8) 0.092(7) 0.033(6) 0.013(6) 0.056(6)
C42 0.084(7) 0.104(8) 0.054(6) 0.026(6) 0.005(5) 0.046(6)
C43 0.071(6) 0.096(8) 0.053(6) 0.019(5) 0.015(5) 0.052(6)
C44 0.058(5) 0.083(7) 0.056(5) 0.027(5) 0.026(4) 0.040(5)
C45 0.117(9) 0.170(12) 0.071(7) 0.024(8) 0.025(6) 0.090(9)
C46 0.043(4) 0.046(5) 0.040(4) 0.019(4) 0.015(3) 0.016(4)
C47 0.046(4) 0.056(5) 0.046(4) 0.018(4) 0.010(3) 0.015(4)
C48 0.043(4) 0.065(5) 0.057(5) 0.033(4) 0.008(4) 0.008(4)
C49 0.049(5) 0.076(6) 0.123(8) 0.020(6) 0.017(5) 0.014(5)
C50 0.066(5) 0.061(6) 0.140(9) 0.019(6) 0.025(6) 0.017(5)
C51 0.043(5) 0.066(6) 0.095(7) 0.032(5) 0.014(4) 0.008(4)
C52 0.041(5) 0.071(5) 0.065(5) 0.035(4) 0.019(4) 0.020(4)
C53 0.046(5) 0.055(5) 0.059(5) 0.021(4) 0.013(4) 0.018(4)
C54 0.064(6) 0.087(8) 0.133(9) 0.048(7) 0.038(6) 0.033(6)
C55 0.054(5) 0.044(5) 0.044(4) 0.010(4) 0.010(4) 0.026(4)
C56 0.055(5) 0.040(5) 0.038(4) 0.004(4) 0.003(3) 0.018(4)
C57 0.052(5) 0.038(5) 0.063(5) 0.018(4) 0.010(4) 0.026(4)
C58 0.078(6) 0.067(6) 0.083(6) 0.031(5) 0.022(5) 0.044(5)
C59 0.097(8) 0.076(8) 0.112(9) 0.049(7) 0.016(7) 0.056(6)
C60 0.075(7) 0.053(7) 0.137(10) 0.016(7) 0.012(7) 0.041(6)
C61 0.054(5) 0.055(6) 0.094(7) -0.002(6) 0.017(5) 0.025(5)
C62 0.055(5) 0.045(5) 0.075(6) 0.014(4) 0.015(4) 0.027(4)
C63 0.080(7) 0.083(8) 0.118(9) -0.014(7) 0.025(6) 0.035(6)
C64 0.034(3) 0.050(5) 0.051(4) 0.013(4) 0.011(3) 0.015(4)
C65 0.042(3) 0.052(7) 0.055(5) 0.015(6) 0.009(3) 0.018(4)
C66 0.045(4) 0.061(7) 0.069(6) 0.004(6) 0.006(4) 0.024(4)
C67 0.053(5) 0.116(8) 0.091(7) 0.037(6) 0.005(4) 0.024(6)
C68 0.055(5) 0.152(9) 0.103(8) 0.039(7) 0.005(5) 0.027(6)
C69 0.048(5) 0.116(8) 0.094(8) 0.025(7) 0.002(5) 0.037(5)
C70 0.055(5) 0.077(7) 0.079(6) 0.007(5) -0.001(4) 0.038(5)
C71 0.050(4) 0.059(6) 0.074(5) 0.007(5) 0.002(4) 0.026(4)
C72 0.077(7) 0.103(9) 0.088(7) 0.025(7) -0.009(6) 0.033(6)
C64A 0.034(3) 0.050(5) 0.051(4) 0.013(4) 0.011(3) 0.015(4)
C65A 0.042(3) 0.052(7) 0.055(5) 0.015(6) 0.009(3) 0.018(4)
C66A 0.045(4) 0.061(7) 0.069(6) 0.004(6) 0.006(4) 0.024(4)
C67A 0.053(5) 0.116(8) 0.091(7) 0.037(6) 0.005(4) 0.024(6)
C68A 0.055(5) 0.152(9) 0.103(8) 0.039(7) 0.005(5) 0.027(6)
C69A 0.048(5) 0.116(8) 0.094(8) 0.025(7) 0.002(5) 0.037(5)
C70A 0.055(5) 0.077(7) 0.079(6) 0.007(5) -0.001(4) 0.038(5)
C71A 0.050(4) 0.059(6) 0.074(5) 0.007(5) 0.002(4) 0.026(4)
C72A 0.077(7) 0.103(9) 0.088(7) 0.025(7) -0.009(6) 0.033(6)
C73 0.043(4) 0.049(5) 0.037(4) 0.015(4) 0.001(3) 0.014(4)
C74 0.043(4) 0.052(5) 0.045(4) 0.018(4) 0.005(3) 0.019(4)
C75 0.058(4) 0.060(5) 0.036(4) 0.019(4) 0.004(3) 0.028(4)
C76 0.068(5) 0.062(5) 0.068(6) 0.027(5) 0.013(4) 0.028(4)
C77 0.088(6) 0.058(6) 0.096(7) 0.030(5) 0.017(6) 0.036(5)
C78 0.099(6) 0.095(7) 0.086(7) 0.031(6) 0.022(6) 0.061(6)
C79 0.075(6) 0.095(7) 0.076(6) 0.030(6) 0.026(5) 0.046(5)
C80 0.060(4) 0.073(6) 0.065(5) 0.019(5) 0.012(4) 0.027(4)
C81 0.081(6) 0.177(13) 0.154(11) 0.042(10) 0.037(7) 0.077(8)
C82 0.053(5) 0.046(5) 0.036(4) 0.016(4) 0.002(3) 0.012(4)
C83 0.059(5) 0.048(5) 0.038(4) 0.016(4) 0.001(3) 0.016(4)
C84 0.068(10) 0.036(6) 0.041(5) 0.021(5) 0.012(6) 0.016(6)
C85 0.067(9) 0.049(8) 0.054(7) 0.020(6) 0.016(6) 0.017(7)
C86 0.095(12) 0.064(8) 0.080(10) 0.019(7) 0.033(8) 0.030(8)
C87 0.113(13) 0.062(8) 0.061(7) 0.012(7) 0.036(9) 0.034(8)
C88 0.094(11) 0.057(7) 0.049(8) 0.010(6) 0.019(7) 0.029(7)
C89 0.072(10) 0.054(6) 0.042(7) 0.011(5) 0.019(7) 0.012(7)
C90 0.143(13) 0.070(8) 0.112(12) 0.005(8) 0.053(10) 0.021(8)
C82A 0.053(5) 0.046(5) 0.036(4) 0.016(4) 0.002(3) 0.012(4)
C83A 0.059(5) 0.048(5) 0.038(4) 0.016(4) 0.001(3) 0.016(4)
C84A 0.068(10) 0.036(6) 0.041(5) 0.021(5) 0.012(6) 0.016(6)
C85A 0.067(9) 0.049(8) 0.054(7) 0.020(6) 0.016(6) 0.017(7)
C86A 0.095(12) 0.064(8) 0.080(10) 0.019(7) 0.033(8) 0.030(8)
C87A 0.113(13) 0.062(8) 0.061(7) 0.012(7) 0.036(9) 0.034(8)
C88A 0.094(11) 0.057(7) 0.049(8) 0.010(6) 0.019(7) 0.029(7)
C89A 0.072(10) 0.054(6) 0.042(7) 0.011(5) 0.019(7) 0.012(7)
C90A 0.143(13) 0.070(8) 0.112(12) 0.005(8) 0.053(10) 0.021(8)
C91 0.026(4) 0.059(5) 0.093(5) 0.034(5) 0.026(4) 0.023(4)
C92 0.035(4) 0.083(6) 0.075(5) 0.038(5) 0.020(4) 0.036(4)
C93 0.025(4) 0.094(6) 0.067(5) 0.035(4) 0.014(4) 0.033(4)
C94 0.048(5) 0.107(7) 0.064(5) 0.036(5) 0.006(4) 0.026(5)
C95 0.077(7) 0.142(8) 0.070(6) 0.057(6) 0.026(6) 0.033(7)
C96 0.077(7) 0.160(9) 0.067(6) 0.047(6) 0.037(5) 0.069(8)
C97 0.093(7) 0.124(8) 0.075(6) 0.029(6) 0.043(6) 0.063(7)
C98 0.068(6) 0.102(6) 0.075(5) 0.041(5) 0.037(5) 0.047(6)
C99 0.29(2) 0.154(10) 0.141(12) 0.039(9) 0.121(13) 0.139(14)
C100 0.035(4) 0.039(5) 0.057(5) 0.008(4) 0.012(4) 0.016(4)
C101 0.041(4) 0.043(5) 0.062(5) 0.009(4) 0.011(4) 0.016(4)
C102 0.048(5) 0.052(5) 0.060(5) 0.015(4) 0.002(4) 0.018(4)
C103 0.054(5) 0.095(8) 0.091(7) 0.047(6) 0.014(5) 0.028(5)
C104 0.063(6) 0.166(12) 0.090(8) 0.065(8) -0.007(6) 0.046(7)
C105 0.100(9) 0.115(10) 0.062(7) 0.039(7) -0.015(6) 0.020(7)
C106 0.085(7) 0.074(7) 0.054(6) 0.026(5) 0.005(5) 0.022(6)
C107 0.053(5) 0.057(6) 0.066(6) 0.019(5) 0.006(4) 0.019(4)
C108 0.127(9) 0.108(9) 0.063(7) 0.020(6) 0.036(6) 0.023(7)
C109 0.059(5) 0.057(6) 0.059(5) 0.015(5) 0.002(4) 0.018(5)
C110 0.085(7) 0.087(8) 0.068(6) 0.011(6) 0.015(5) 0.043(6)
C111 0.107(9) 0.125(11) 0.098(8) 0.038(8) 0.039(7) 0.069(9)
C112 0.101(10) 0.137(13) 0.103(9) 0.028(9) 0.018(7) 0.073(10)
C113 0.120(10) 0.085(9) 0.117(10) 0.029(8) 0.004(8) 0.058(8)
C114 0.087(7) 0.066(7) 0.094(7) 0.026(6) 0.015(6) 0.035(6)
C115 0.059(5) 0.046(5) 0.052(5) 0.012(4) 0.014(4) 0.019(4)
C116 0.077(6) 0.044(5) 0.054(5) 0.005(4) 0.003(4) 0.019(5)
C117 0.073(6) 0.078(7) 0.064(6) 0.013(5) -0.008(5) 0.027(6)
C118 0.072(6) 0.081(8) 0.079(7) 0.011(6) -0.009(5) 0.032(6)
C119 0.087(8) 0.111(10) 0.100(8) 0.018(7) 0.012(6) 0.063(7)
C120 0.080(7) 0.072(7) 0.073(6) -0.004(5) 0.011(5) 0.040(6)
C121 0.087(6) 0.048(5) 0.051(5) 0.012(4) 0.010(4) 0.005(5)
C122 0.109(9) 0.057(6) 0.054(8) 0.023(6) 0.010(6) 0.019(8)
C123 0.127(12) 0.066(8) 0.065(6) 0.027(5) 0.018(9) 0.021(11)
C124 0.123(13) 0.093(10) 0.068(8) 0.036(7) 0.018(9) 0.015(11)
C125 0.110(11) 0.116(11) 0.064(10) 0.034(9) 0.023(7) 0.008(9)
C126 0.098(8) 0.100(11) 0.053(9) 0.021(9) 0.021(7) 0.012(8)
C221 0.087(6) 0.048(5) 0.051(5) 0.012(4) 0.010(4) 0.005(5)
C222 0.109(9) 0.057(6) 0.054(8) 0.023(6) 0.010(6) 0.019(8)
C223 0.127(12) 0.066(8) 0.065(6) 0.027(5) 0.018(9) 0.021(11)
C224 0.123(13) 0.093(10) 0.068(8) 0.036(7) 0.018(9) 0.015(11)
C225 0.110(11) 0.116(11) 0.064(10) 0.034(9) 0.023(7) 0.008(9)
C226 0.098(8) 0.100(11) 0.053(9) 0.021(9) 0.021(7) 0.012(8)
N1S 0.143(9) 0.208(12) 0.087(6) 0.072(8) 0.044(7) 0.091(9)
C1S 0.111(9) 0.146(12) 0.085(6) 0.063(8) 0.034(7) 0.055(8)
C2S 0.153(11) 0.123(11) 0.085(6) 0.037(8) 0.031(7) 0.031(9)
N2S 0.167(12) 0.232(17) 0.142(14) 0.041(12) 0.060(10) 0.099(11)
C3S 0.169(11) 0.223(14) 0.094(10) 0.035(11) 0.048(8) 0.107(10)
C4S 0.176(12) 0.211(17) 0.087(13) 0.042(11) 0.043(9) 0.129(11)
N2T 0.167(12) 0.232(17) 0.142(14) 0.041(12) 0.060(10) 0.099(11)
C3T 0.169(11) 0.223(14) 0.094(10) 0.035(11) 0.048(8) 0.107(10)
C4T 0.176(12) 0.211(17) 0.087(13) 0.042(11) 0.043(9) 0.129(11)

loop_
_atom_type_symbol
_atom_type_description
_atom_type_scat_dispersion_real
_atom_type_scat_dispersion_imag
_atom_type_scat_source
C C 0.0033 0.0016 'International Tables Vol C Tables 4.2.6.8 and 6.1.1.4'
H H 0.0000 0.0000 'International Tables Vol C Tables 4.2.6.8 and 6.1.1.4'
Ag Ag -0.8971 1.1015 'International Tables Vol C Tables 4.2.6.8 and 6.1.1.4'
Au Au -2.0133 8.8022 'International Tables Vol C Tables 4.2.6.8 and 6.1.1.4'
Cl Cl 0.1484 0.1585 'International Tables Vol C Tables 4.2.6.8 and 6.1.1.4'
N N 0.0061 0.0033 'International Tables Vol C Tables 4.2.6.8 and 6.1.1.4'
P P 0.1023 0.0942 'International Tables Vol C Tables 4.2.6.8 and 6.1.1.4'

loop_
_geom_angle_atom_site_label_1
_geom_angle_atom_site_label_2
_geom_angle_atom_site_label_3
_geom_angle
_geom_angle_site_symmetry_1
_geom_angle_site_symmetry_3
_geom_angle_publ_flag
Au5 Au1 Au3 60.1(2) . . ?
Au5 Au1 Au6 60.5(3) . . ?
Au3 Au1 Au6 107.6(3) . . ?
Au5 Au1 Ag12 62.8(2) . . ?
Au3 Au1 Ag12 63.02(18) . . ?
Au6 Au1 Ag12 116.7(3) . . ?
Au5 Au1 Au2 107.4(3) . . ?
Au3 Au1 Au2 106.6(3) . . ?
Au6 Au1 Au2 59.0(2) . . ?
Ag12 Au1 Au2 168.0(3) . . ?
Au5 Au1 Au4 106.9(3) . . ?
Au3 Au1 Au4 59.21(19) . . ?
Au6 Au1 Au4 105.8(2) . . ?
Ag12 Au1 Au4 115.6(2) . . ?
Au2 Au1 Au4 58.9(2) . . ?
Au5 Au1 Ag14 114.2(3) . . ?
Au3 Au1 Ag14 60.80(19) . . ?
Au6 Au1 Ag14 166.0(3) . . ?
Ag12 Au1 Ag14 66.61(14) . . ?
Au2 Au1 Ag14 114.8(2) . . ?
Au4 Au1 Ag14 62.22(15) . . ?
Au5 Au1 Ag8 115.4(3) . . ?
Au3 Au1 Ag8 167.5(3) . . ?
Au6 Au1 Ag8 62.12(19) . . ?
Ag12 Au1 Ag8 126.96(19) . . ?
Au2 Au1 Ag8 62.47(19) . . ?
Au4 Au1 Ag8 114.9(2) . . ?
Ag14 Au1 Ag8 128.1(2) . . ?
Au5 Au1 Ag13 166.0(3) . . ?
Au3 Au1 Ag13 113.1(2) . . ?
Au6 Au1 Ag13 114.4(3) . . ?
Ag12 Au1 Ag13 127.0(2) . . ?
Au2 Au1 Ag13 61.4(2) . . ?
Au4 Au1 Ag13 60.72(15) . . ?
Ag14 Au1 Ag13 67.39(14) . . ?
Ag8 Au1 Ag13 68.29(16) . . ?
Au5 Au1 Au11 132.0(2) . . ?
Au3 Au1 Au11 118.4(3) . . ?
Au6 Au1 Au11 131.2(3) . . ?
Ag12 Au1 Au11 74.45(14) . . ?
Au2 Au1 Au11 117.1(3) . . ?
Au4 Au1 Au11 110.7(2) . . ?
Ag14 Au1 Au11 62.44(13) . . ?
Ag8 Au1 Au11 73.60(16) . . ?
Ag13 Au1 Au11 61.72(14) . . ?
Au5 Au1 Ag9 59.83(19) . . ?
Au3 Au1 Ag9 115.0(3) . . ?
Au6 Au1 Ag9 59.34(16) . . ?
Ag12 Au1 Ag9 69.46(13) . . ?
Au2 Au1 Ag9 112.7(3) . . ?
Au4 Au1 Ag9 163.1(3) . . ?
Ag14 Au1 Ag9 131.1(2) . . ?
Ag8 Au1 Ag9 67.17(13) . . ?
Ag13 Au1 Ag9 130.7(2) . . ?
Au11 Au1 Ag9 86.11(14) . . ?
Ag15 Au2 Au6 169.7(3) 2_666 . ?
Ag15 Au2 Au3 114.6(2) 2_666 2_666 ?
Au6 Au2 Au3 61.1(2) . 2_666 ?
Ag15 Au2 Au4 63.17(18) 2_666 . ?
Au6 Au2 Au4 108.1(3) . . ?
Au3 Au2 Au4 106.9(3) 2_666 . ?
Ag15 Au2 Au1 115.9(3) 2_666 . ?
Au6 Au2 Au1 60.1(2) . . ?
Au3 Au2 Au1 109.0(3) 2_666 . ?
Au4 Au2 Au1 60.6(2) . . ?
Ag15 Au2 Au5 62.74(18) 2_666 2_666 ?
Au6 Au2 Au5 108.6(3) . 2_666 ?
Au3 Au2 Au5 59.0(2) 2_666 2_666 ?
Au4 Au2 Au5 59.9(2) . 2_666 ?
Au1 Au2 Au5 109.1(3) . 2_666 ?
Ag15 Au2 Ag7 125.1(3) 2_666 2_666 ?
Au6 Au2 Ag7 62.6(2) . 2_666 ?
Au3 Au2 Ag7 62.5(2) 2_666 2_666 ?
Au4 Au2 Ag7 168.1(3) . 2_666 ?
Au1 Au2 Ag7 115.9(2) . 2_666 ?
Au5 Au2 Ag7 114.3(3) 2_666 2_666 ?
Ag15 Au2 Ag13 67.17(17) 2_666 . ?
Au6 Au2 Ag13 114.6(2) . . ?
Au3 Au2 Ag13 166.3(3) 2_666 . ?
Au4 Au2 Ag13 60.92(17) . . ?
Au1 Au2 Ag13 60.4(2) . . ?
Au5 Au2 Ag13 114.3(3) 2_666 . ?
Ag7 Au2 Ag13 128.8(2) 2_666 . ?
Ag15 Au2 Ag8 126.1(3) 2_666 . ?
Au6 Au2 Ag8 61.50(17) . . ?
Au3 Au2 Ag8 116.8(3) 2_666 . ?
Au4 Au2 Ag8 114.0(2) . . ?
Au1 Au2 Ag8 59.71(17) . . ?
Au5 Au2 Ag8 167.3(3) 2_666 . ?
Ag7 Au2 Ag8 69.43(15) 2_666 . ?
Ag13 Au2 Ag8 66.88(14) . . ?
Ag15 Au2 Au7 68.12(17) 2_666 2_666 ?
Au6 Au2 Au7 122.0(3) . 2_666 ?
Au3 Au2 Au7 133.0(3) 2_666 2_666 ?
Au4 Au2 Au7 114.0(3) . 2_666 ?
Au1 Au2 Au7 110.5(3) . 2_666 ?
Au5 Au2 Au7 126.4(3) 2_666 2_666 ?
Ag7 Au2 Au7 77.90(18) 2_666 2_666 ?
Ag13 Au2 Au7 60.66(15) . 2_666 ?
Ag8 Au2 Au7 65.77(15) . 2_666 ?
Ag15 Au2 Ag17 67.05(13) 2_666 2_666 ?
Au6 Au2 Ag17 114.3(3) . 2_666 ?
Au3 Au2 Ag17 59.24(18) 2_666 2_666 ?
Au4 Au2 Ag17 113.1(2) . 2_666 ?
Au1 Au2 Ag17 165.9(3) . 2_666 ?
Au5 Au2 Ag17 58.88(19) 2_666 2_666 ?
Ag7 Au2 Ag17 67.37(16) 2_666 2_666 ?
Ag13 Au2 Ag17 129.6(2) . 2_666 ?
Ag8 Au2 Ag17 131.1(3) . 2_666 ?
Au7 Au2 Ag17 83.60(18) 2_666 2_666 ?
Au4 Au3 Au5 107.9(3) . . ?
Au4 Au3 Au2 106.4(3) . 2_666 ?
Au5 Au3 Au2 61.6(2) . 2_666 ?
Au4 Au3 Au1 61.2(2) . . ?
Au5 Au3 Au1 59.4(2) . . ?
Au2 Au3 Au1 108.8(3) 2_666 . ?
Au4 Au3 Au6 59.24(19) . 2_666 ?
Au5 Au3 Au6 109.1(3) . 2_666 ?
Au2 Au3 Au6 59.2(2) 2_666 2_666 ?
Au1 Au3 Au6 109.3(3) . 2_666 ?
Au4 Au3 Ag14 63.07(15) . . ?
Au5 Au3 Ag14 114.0(3) . . ?
Au2 Au3 Ag14 167.7(3) 2_666 . ?
Au1 Au3 Ag14 61.29(19) . . ?
Au6 Au3 Ag14 115.4(2) 2_666 . ?
Au4 Au3 Ag17 168.1(3) . . ?
Au5 Au3 Ag17 61.5(2) . . ?
Au2 Au3 Ag17 64.49(19) 2_666 . ?
Au1 Au3 Ag17 113.0(2) . . ?
Au6 Au3 Ag17 117.2(3) 2_666 . ?
Ag14 Au3 Ag17 124.9(2) . . ?
Au4 Au3 Ag11 60.64(15) . . ?
Au5 Au3 Ag11 167.2(3) . . ?
Au2 Au3 Ag11 114.1(2) 2_666 . ?
Au1 Au3 Ag11 114.5(2) . . ?
Au6 Au3 Ag11 60.85(17) 2_666 . ?
Ag14 Au3 Ag11 67.50(14) . . ?
Ag17 Au3 Ag11 129.2(2) . . ?
Au4 Au3 Ag12 113.8(2) . . ?
Au5 Au3 Ag12 61.12(18) . . ?
Au2 Au3 Ag12 117.1(2) 2_666 . ?
Au1 Au3 Ag12 58.91(16) . . ?
Au6 Au3 Ag12 167.0(3) 2_666 . ?
Ag14 Au3 Ag12 65.32(13) . . ?
Ag17 Au3 Ag12 67.10(12) . . ?
Ag11 Au3 Ag12 127.2(2) . . ?
Au4 Au3 Ag7 114.7(2) . . ?
Au5 Au3 Ag7 114.3(3) . . ?
Au2 Au3 Ag7 59.9(2) 2_666 . ?
Au1 Au3 Ag7 167.4(3) . . ?
Au6 Au3 Ag7 61.11(18) 2_666 . ?
Ag14 Au3 Ag7 129.1(2) . . ?
Ag17 Au3 Ag7 68.40(15) . . ?
Ag11 Au3 Ag7 69.19(14) . . ?
Ag12 Au3 Ag7 129.5(2) . . ?
Au4 Au3 Au8 117.9(2) . . ?
Au5 Au3 Au8 129.8(3) . . ?
Au2 Au3 Au8 118.8(3) 2_666 . ?
Au1 Au3 Au8 128.5(3) . . ?
Au6 Au3 Au8 111.1(2) 2_666 . ?
Ag14 Au3 Au8 73.17(16) . . ?
Ag17 Au3 Au8 73.99(15) . . ?
Ag11 Au3 Au8 63.03(14) . . ?
Ag12 Au3 Au8 81.71(16) . . ?
Ag7 Au3 Au8 64.08(14) . . ?
Au6 Au4 Au3 61.32(19) 2_666 . ?
Au6 Au4 Au2 109.4(2) 2_666 . ?
Au3 Au4 Au2 108.2(2) . . ?
Au6 Au4 Au5 60.2(2) 2_666 2_666 ?
Au3 Au4 Au5 109.4(2) . 2_666 ?
Au2 Au4 Au5 61.2(2) . 2_666 ?
Au6 Au4 Au1 109.6(2) 2_666 . ?
Au3 Au4 Au1 59.5(2) . . ?
Au2 Au4 Au1 60.5(2) . . ?
Au5 Au4 Au1 110.1(2) 2_666 . ?
Au6 Au4 Ag11 61.96(17) 2_666 . ?
Au3 Au4 Ag11 61.92(17) . . ?
Au2 Au4 Ag11 168.8(2) . . ?
Au5 Au4 Ag11 115.4(2) 2_666 . ?
Au1 Au4 Ag11 114.2(2) . . ?
Au6 Au4 Ag13 168.8(2) 2_666 . ?
Au3 Au4 Ag13 113.34(18) . . ?
Au2 Au4 Ag13 61.85(18) . . ?
Au5 Au4 Ag13 116.3(2) 2_666 . ?
Au1 Au4 Ag13 60.61(17) . . ?
Ag11 Au4 Ag13 125.69(14) . . ?
Au6 Au4 Ag10 60.04(14) 2_666 2_666 ?
Au3 Au4 Ag10 112.8(2) . 2_666 ?
Au2 Au4 Ag10 119.56(19) . 2_666 ?
Au5 Au4 Ag10 64.31(16) 2_666 2_666 ?
Au1 Au4 Ag10 169.5(2) . 2_666 ?
Ag11 Au4 Ag10 63.66(10) . 2_666 ?
Ag13 Au4 Ag10 129.49(17) . 2_666 ?
Au6 Au4 Ag15 116.72(18) 2_666 2_666 ?
Au3 Au4 Ag15 165.6(2) . 2_666 ?
Au2 Au4 Ag15 58.09(17) . 2_666 ?
Au5 Au4 Ag15 61.46(18) 2_666 2_666 ?
Au1 Au4 Ag15 111.4(2) . 2_666 ?
Ag11 Au4 Ag15 131.20(16) . 2_666 ?
Ag13 Au4 Ag15 65.72(11) . 2_666 ?
Ag10 Au4 Ag15 74.42(11) 2_666 2_666 ?
Au6 Au4 Ag14 114.6(2) 2_666 . ?
Au3 Au4 Ag14 60.03(16) . . ?
Au2 Au4 Ag14 114.00(19) . . ?
Au5 Au4 Ag14 167.6(2) 2_666 . ?
Au1 Au4 Ag14 59.74(15) . . ?
Ag11 Au4 Ag14 66.85(10) . . ?
Ag13 Au4 Ag14 66.43(8) . . ?
Ag10 Au4 Ag14 124.39(17) 2_666 . ?
Ag15 Au4 Ag14 127.26(14) 2_666 . ?
Au6 Au4 Au9 119.0(2) 2_666 . ?
Au3 Au4 Au9 112.9(2) . . ?
Au2 Au4 Au9 127.1(2) . . ?
Au5 Au4 Au9 128.0(2) 2_666 . ?
Au1 Au4 Au9 116.68(18) . . ?
Ag11 Au4 Au9 63.93(10) . . ?
Ag13 Au4 Au9 71.92(9) . . ?
Ag10 Au4 Au9 72.27(10) 2_666 . ?
Ag15 Au4 Au9 80.86(12) 2_666 . ?
Ag14 Au4 Au9 64.32(8) . . ?
Au1 Au5 Au3 60.5(2) . . ?
Au1 Au5 Au6 60.7(2) . . ?
Au3 Au5 Au6 108.1(3) . . ?
Au1 Au5 Au4 107.7(3) . 2_666 ?
Au3 Au5 Au4 106.5(3) . 2_666 ?
Au6 Au5 Au4 59.2(2) . 2_666 ?
Au1 Au5 Au2 107.9(3) . 2_666 ?
Au3 Au5 Au2 59.4(2) . 2_666 ?
Au6 Au5 Au2 106.6(3) . 2_666 ?
Au4 Au5 Au2 58.9(2) 2_666 2_666 ?
Au1 Au5 Ag9 64.1(2) . . ?
Au3 Au5 Ag9 119.2(3) . . ?
Au6 Au5 Ag9 60.8(2) . . ?
Au4 Au5 Ag9 112.4(3) 2_666 . ?
Au2 Au5 Ag9 167.1(3) 2_666 . ?
Au1 Au5 Ag17 113.7(3) . . ?
Au3 Au5 Ag17 61.0(2) . . ?
Au6 Au5 Ag17 167.7(3) . . ?
Au4 Au5 Ag17 116.4(3) 2_666 . ?
Au2 Au5 Ag17 63.6(2) 2_666 . ?
Ag9 Au5 Ag17 128.3(2) . . ?
Au1 Au5 Ag12 59.55(18) . . ?
Au3 Au5 Ag12 61.98(19) . . ?
Au6 Au5 Ag12 114.0(3) . . ?
Au4 Au5 Ag12 165.4(3) 2_666 . ?
Au2 Au5 Ag12 115.9(3) 2_666 . ?
Ag9 Au5 Ag12 69.88(15) . . ?
Ag17 Au5 Ag12 67.27(17) . . ?
Au1 Au5 Ag15 164.0(3) . . ?
Au3 Au5 Ag15 110.1(3) . . ?
Au6 Au5 Ag15 115.2(3) . . ?
Au4 Au5 Ag15 60.85(17) 2_666 . ?
Au2 Au5 Ag15 57.2(2) 2_666 . ?
Ag9 Au5 Ag15 129.2(2) . . ?
Ag17 Au5 Ag15 66.89(17) . . ?
Ag12 Au5 Ag15 129.8(3) . . ?
Au1 Au5 Au10 137.9(3) . . ?
Au3 Au5 Au10 139.2(3) . . ?
Au6 Au5 Au10 112.0(3) . . ?
Au4 Au5 Au10 99.9(2) 2_666 . ?
Au2 Au5 Au10 113.5(3) 2_666 . ?
Ag9 Au5 Au10 76.31(15) . . ?
Ag17 Au5 Au10 79.60(18) . . ?
Ag12 Au5 Au10 94.62(19) . . ?
Ag15 Au5 Au10 57.94(12) . . ?
Au1 Au5 Ag10 113.0(3) . . ?
Au3 Au5 Ag10 163.3(3) . . ?
Au6 Au5 Ag10 58.0(2) . . ?
Au4 Au5 Ag10 59.33(17) 2_666 . ?
Au2 Au5 Ag10 113.0(3) 2_666 . ?
Ag9 Au5 Ag10 64.42(15) . . ?
Ag17 Au5 Ag10 131.4(2) . . ?
Ag12 Au5 Ag10 130.1(2) . . ?
Ag15 Au5 Ag10 72.13(15) . . ?
Au10 Au5 Ag10 56.59(11) . . ?
Au4 Au6 Au2 106.9(2) 2_666 . ?
Au4 Au6 Au5 60.6(2) 2_666 . ?
Au2 Au6 Au5 107.6(3) . . ?
Au4 Au6 Au1 107.3(3) 2_666 . ?
Au2 Au6 Au1 60.9(2) . . ?
Au5 Au6 Au1 58.8(2) . . ?
Au4 Au6 Au3 59.4(2) 2_666 2_666 ?
Au2 Au6 Au3 59.7(2) . 2_666 ?
Au5 Au6 Au3 108.3(3) . 2_666 ?
Au1 Au6 Au3 108.5(3) . 2_666 ?
Au4 Au6 Ag10 62.33(17) 2_666 . ?
Au2 Au6 Ag10 168.9(3) . . ?
Au5 Au6 Ag10 65.28(19) . . ?
Au1 Au6 Ag10 117.7(2) . . ?
Au3 Au6 Ag10 113.2(3) 2_666 . ?
Au4 Au6 Ag9 113.6(2) 2_666 . ?
Au2 Au6 Ag9 118.0(3) . . ?
Au5 Au6 Ag9 60.74(18) . . ?
Au1 Au6 Ag9 63.37(17) . . ?
Au3 Au6 Ag9 168.3(3) 2_666 . ?
Ag10 Au6 Ag9 67.04(12) . . ?
Au4 Au6 Au12 128.9(3) 2_666 2_666 ?
Au2 Au6 Au12 116.2(3) . 2_666 ?
Au5 Au6 Au12 124.1(2) . 2_666 ?
Au1 Au6 Au12 116.6(2) . 2_666 ?
Au3 Au6 Au12 123.0(3) 2_666 2_666 ?
Ag10 Au6 Au12 74.64(13) . 2_666 ?
Ag9 Au6 Au12 68.65(12) . 2_666 ?
Au4 Au6 Ag11 60.72(17) 2_666 2_666 ?
Au2 Au6 Ag11 114.5(2) . 2_666 ?
Au5 Au6 Ag11 114.7(3) . 2_666 ?
Au1 Au6 Ag11 166.5(3) . 2_666 ?
Au3 Au6 Ag11 60.89(18) 2_666 2_666 ?
Ag10 Au6 Ag11 64.02(14) . 2_666 ?
Ag9 Au6 Ag11 125.6(2) . 2_666 ?
Au12 Au6 Ag11 76.88(16) 2_666 2_666 ?
Au4 Au6 Ag7 114.9(2) 2_666 2_666 ?
Au2 Au6 Ag7 60.0(2) . 2_666 ?
Au5 Au6 Ag7 166.2(2) . 2_666 ?
Au1 Au6 Ag7 114.3(3) . 2_666 ?
Au3 Au6 Ag7 61.12(18) 2_666 2_666 ?
Ag10 Au6 Ag7 125.8(2) . 2_666 ?
Ag9 Au6 Ag7 129.0(2) . 2_666 ?
Au12 Au6 Ag7 69.35(15) 2_666 2_666 ?
Ag11 Au6 Ag7 69.21(14) 2_666 2_666 ?
Au4 Au6 Ag8 166.1(3) 2_666 . ?
Au2 Au6 Ag8 62.4(2) . . ?
Au5 Au6 Ag8 112.3(3) . . ?
Au1 Au6 Ag8 60.25(19) . . ?
Au3 Au6 Ag8 116.3(2) 2_666 . ?
Ag10 Au6 Ag8 127.56(18) . . ?
Ag9 Au6 Ag8 67.97(13) . . ?
Au12 Au6 Ag8 64.91(13) 2_666 . ?
Ag11 Au6 Ag8 130.7(2) 2_666 . ?
Ag7 Au6 Ag8 68.83(15) 2_666 . ?
C1 Au7 C10 177.0(3) . . ?
C1 Au7 Ag2 98.1(4) . . ?
C10 Au7 Ag2 84.9(4) . . ?
C1 Au7 Ag13 64.6(2) . 2_666 ?
C10 Au7 Ag13 117.34(19) . 2_666 ?
C1 Au7 Au2 97.7(2) . 2_666 ?
C10 Au7 Au2 85.3(2) . 2_666 ?
Ag13 Au7 Au2 58.47(14) 2_666 2_666 ?
C1 Au7 Ag15 49.32(17) . . ?
C10 Au7 Ag15 133.43(17) . . ?
Ag2 Au7 Ag15 53.0(3) . . ?
Ag13 Au7 Ag15 60.682(14) 2_666 . ?
Au2 Au7 Ag15 52.59(12) 2_666 . ?
C1 Au7 Ag8 127.2(2) . 2_666 ?
C10 Au7 Ag8 54.65(19) . 2_666 ?
Ag13 Au7 Ag8 62.694(14) 2_666 2_666 ?
Au2 Au7 Ag8 56.71(11) 2_666 2_666 ?
Ag15 Au7 Ag8 104.429(14) . 2_666 ?
C19 Au8 C28 171.9(3) . . ?
C19 Au8 Au3 93.4(2) . . ?
C28 Au8 Au3 93.8(2) . . ?
C19 Au8 Ag3 91.6(4) . . ?
C28 Au8 Ag3 95.6(4) . . ?
C19 Au8 Ag11 119.4(2) . . ?
C28 Au8 Ag11 61.91(19) . . ?
Au3 Au8 Ag11 58.02(10) . . ?
Ag3 Au8 Ag11 59.7(3) . . ?
C19 Au8 Ag7 54.92(19) . . ?
C28 Au8 Ag7 126.90(19) . . ?
Au3 Au8 Ag7 57.84(12) . . ?
Ag3 Au8 Ag7 57.2(3) . . ?
Ag11 Au8 Ag7 65.004(15) . . ?
C37 Au9 C46 170.7(3) . . ?
C37 Au9 Ag4 92.9(3) . . ?
C46 Au9 Ag4 95.9(3) . . ?
C37 Au9 Au4 94.4(2) . . ?
C46 Au9 Au4 94.4(2) . . ?
C37 Au9 Ag11 123.79(19) . . ?
C46 Au9 Ag11 64.1(2) . . ?
Ag4 Au9 Ag11 57.3(3) . . ?
Au4 Au9 Ag11 56.65(10) . . ?
C37 Au9 Ag14 61.89(19) . . ?
C46 Au9 Ag14 126.0(2) . . ?
Ag4 Au9 Ag14 56.6(3) . . ?
Au4 Au9 Ag14 57.77(8) . . ?
Ag11 Au9 Ag14 61.955(14) . . ?
C55 Au10 C64A 171.1(3) . . ?
C55 Au10 C64 171.1(3) . . ?
C55 Au10 Ag10 132.02(19) . . ?
C64A Au10 Ag10 56.7(2) . . ?
C64 Au10 Ag10 56.7(2) . . ?
C55 Au10 Ag15 57.05(19) . . ?
C64A Au10 Ag15 131.6(2) . . ?
C64 Au10 Ag15 131.6(2) . . ?
Ag10 Au10 Ag15 74.968(16) . . ?
C55 Au10 Ag16 85.20(19) . . ?
C64A Au10 Ag16 88.3(2) . . ?
C64 Au10 Ag16 88.3(2) . . ?
Ag10 Au10 Ag16 133.35(2) . . ?
Ag15 Au10 Ag16 131.92(2) . . ?
C55 Au10 Ag5 90.4(3) . . ?
C64A Au10 Ag5 96.7(3) . . ?
Ag10 Au10 Ag5 60.6(3) . . ?
Ag15 Au10 Ag5 57.1(2) . . ?
Ag16 Au10 Ag5 99.2(2) . . ?
C55 Au10 Au5 90.8(3) . . ?
C64 Au10 Au5 96.1(3) . . ?
Ag10 Au10 Au5 61.76(15) . . ?
Ag15 Au10 Au5 58.99(13) . . ?
Ag16 Au10 Au5 97.12(13) . . ?
C82A Au11 C73 173.0(3) . . ?
C82 Au11 C73 173.0(3) . . ?
C82 Au11 Au1 93.2(2) . . ?
C73 Au11 Au1 93.8(2) . . ?
C82A Au11 Ag13 121.26(19) . . ?
C82 Au11 Ag13 121.26(19) . . ?
C73 Au11 Ag13 63.24(18) . . ?
Au1 Au11 Ag13 57.96(12) . . ?
C82A Au11 Ag1 94.0(4) . . ?
C73 Au11 Ag1 93.0(4) . . ?
Ag13 Au11 Ag1 58.2(3) . . ?
C82A Au11 Ag14 57.40(19) . . ?
C82 Au11 Ag14 57.40(19) . . ?
C73 Au11 Ag14 127.37(18) . . ?
Au1 Au11 Ag14 57.52(12) . . ?
Ag13 Au11 Ag14 64.137(14) . . ?
Ag1 Au11 Ag14 58.7(4) . . ?
C91 Au12 C100 172.3(3) . . ?
C91 Au12 Au6 90.2(2) . 2_666 ?
C100 Au12 Au6 96.7(2) . 2_666 ?
C91 Au12 Ag6 90.5(5) . . ?
C100 Au12 Ag6 96.4(5) . . ?
C91 Au12 Ag8 125.6(2) . 2_666 ?
C100 Au12 Ag8 56.5(2) . 2_666 ?
Au6 Au12 Ag8 58.18(13) 2_666 2_666 ?
C91 Au12 Ag9 136.8(2) . 2_666 ?
C100 Au12 Ag9 50.87(19) . 2_666 ?
Au6 Au12 Ag9 55.29(12) 2_666 2_666 ?
Ag8 Au12 Ag9 61.120(15) 2_666 2_666 ?
C91 Au12 Ag7 63.8(2) . . ?
C100 Au12 Ag7 117.6(2) . . ?
Au6 Au12 Ag7 55.74(12) 2_666 . ?
Ag6 Au12 Ag7 55.1(4) . . ?
Ag8 Au12 Ag7 61.821(14) 2_666 . ?
Ag9 Au12 Ag7 105.664(14) 2_666 . ?
Ag6 Ag1 Ag3 107.7(9) 2_666 . ?
Ag2 Ag1 Ag3 108.2(7) 2_666 . ?
Ag6 Ag1 Ag12 119.0(8) 2_666 . ?
Ag2 Ag1 Ag12 168.9(9) 2_666 . ?
Ag3 Ag1 Ag12 61.3(5) . . ?
Ag6 Ag1 Ag8 63.3(6) 2_666 . ?
Ag2 Ag1 Ag8 62.8(6) 2_666 . ?
Ag3 Ag1 Ag8 169.3(8) . . ?
Ag12 Ag1 Ag8 127.3(6) . . ?
Ag6 Ag1 Ag4 108.7(7) 2_666 . ?
Ag2 Ag1 Ag4 60.7(6) 2_666 . ?
Ag3 Ag1 Ag4 61.1(6) . . ?
Ag12 Ag1 Ag4 112.9(7) . . ?
Ag8 Ag1 Ag4 114.9(7) . . ?
Ag6 Ag1 Ag5 61.2(7) 2_666 . ?
Ag2 Ag1 Ag5 108.7(8) 2_666 . ?
Ag3 Ag1 Ag5 59.4(6) . . ?
Ag12 Ag1 Ag5 63.7(5) . . ?
Ag8 Ag1 Ag5 116.5(7) . . ?
Ag4 Ag1 Ag5 110.0(7) . . ?
Ag6 Ag1 Ag13 114.9(8) 2_666 . ?
Ag2 Ag1 Ag13 61.3(6) 2_666 . ?
Ag3 Ag1 Ag13 113.3(7) . . ?
Ag12 Ag1 Ag13 124.6(7) . . ?
Ag8 Ag1 Ag13 68.4(5) . . ?
Ag4 Ag1 Ag13 57.8(5) . . ?
Ag5 Ag1 Ag13 166.5(7) . . ?
Ag6 Ag1 Ag9 61.6(5) 2_666 . ?
Ag2 Ag1 Ag9 114.6(8) 2_666 . ?
Ag3 Ag1 Ag9 113.5(7) . . ?
Ag12 Ag1 Ag9 69.7(4) . . ?
Ag8 Ag1 Ag9 68.3(4) . . ?
Ag4 Ag1 Ag9 168.1(8) . . ?
Ag5 Ag1 Ag9 59.9(4) . . ?
Ag13 Ag1 Ag9 131.2(7) . . ?
Ag6 Ag1 Ag14 165.5(8) 2_666 . ?
Ag2 Ag1 Ag14 113.9(7) 2_666 . ?
Ag3 Ag1 Ag14 61.0(5) . . ?
Ag12 Ag1 Ag14 65.2(4) . . ?
Ag8 Ag1 Ag14 126.8(7) . . ?
Ag4 Ag1 Ag14 58.6(5) . . ?
Ag5 Ag1 Ag14 114.2(7) . . ?
Ag13 Ag1 Ag14 66.1(4) . . ?
Ag9 Ag1 Ag14 129.8(6) . . ?
Ag6 Ag1 Au11 132.9(8) 2_666 . ?
Ag2 Ag1 Au11 116.5(8) 2_666 . ?
Ag3 Ag1 Au11 116.8(7) . . ?
Ag12 Ag1 Au11 73.4(4) . . ?
Ag8 Ag1 Au11 73.6(5) . . ?
Ag4 Ag1 Au11 105.8(7) . . ?
Ag5 Ag1 Au11 131.9(6) . . ?
Ag13 Ag1 Au11 60.9(4) . . ?
Ag9 Ag1 Au11 86.1(4) . . ?
Ag14 Ag1 Au11 61.1(4) . . ?
Ag6 Ag2 Ag3 62.7(7) . . ?
Ag6 Ag2 Ag15 168.3(10) . . ?
Ag3 Ag2 Ag15 112.5(6) . . ?
Ag15 Ag2 Ag1 116.8(8) . 2_666 ?
Ag15 Ag2 Ag4 62.0(5) . 2_666 ?
Ag6 Ag2 Ag7 63.2(6) . . ?
Ag3 Ag2 Ag7 62.8(6) . . ?
Ag15 Ag2 Ag7 125.4(7) . . ?
Ag1 Ag2 Ag7 115.3(7) 2_666 . ?
Ag4 Ag2 Ag7 169.9(9) 2_666 . ?
Ag6 Ag2 Ag5 111.0(9) . . ?
Ag3 Ag2 Ag5 60.8(6) . . ?
Ag15 Ag2 Ag5 59.0(4) . . ?
Ag1 Ag2 Ag5 109.1(8) 2_666 . ?
Ag4 Ag2 Ag5 59.9(5) 2_666 . ?
Ag7 Ag2 Ag5 116.3(7) . . ?
Ag15 Ag2 Ag13 67.1(5) . 2_666 ?
Ag7 Ag2 Ag13 129.8(7) . 2_666 ?
Ag15 Ag2 Ag8 126.7(7) . 2_666 ?
Ag7 Ag2 Ag8 70.1(4) . 2_666 ?
Ag13 Ag2 Ag8 67.3(4) 2_666 2_666 ?
Ag6 Ag2 Au7 123.1(8) . . ?
Ag3 Ag2 Au7 132.7(8) . . ?
Ag15 Ag2 Au7 68.3(5) . . ?
Ag1 Ag2 Au7 111.4(7) 2_666 . ?
Ag4 Ag2 Au7 111.4(7) 2_666 . ?
Ag7 Ag2 Au7 78.6(5) . . ?
Ag5 Ag2 Au7 123.5(6) . . ?
Ag13 Ag2 Au7 60.9(4) 2_666 . ?
Ag8 Ag2 Au7 66.4(4) 2_666 . ?
Ag6 Ag2 Ag17 114.5(8) . . ?
Ag3 Ag2 Ag17 57.6(5) . . ?
Ag15 Ag2 Ag17 66.8(3) . . ?
Ag1 Ag2 Ag17 164.6(9) 2_666 . ?
Ag4 Ag2 Ag17 113.7(6) 2_666 . ?
Ag7 Ag2 Ag17 67.6(4) . . ?
Ag5 Ag2 Ag17 58.7(4) . . ?
Ag13 Ag2 Ag17 129.6(7) 2_666 . ?
Ag8 Ag2 Ag17 132.0(7) 2_666 . ?
Au7 Ag2 Ag17 83.9(5) . . ?
Ag2 Ag3 Ag17 66.5(5) . . ?
Ag2 Ag3 Ag6 58.2(6) . . ?
Ag17 Ag3 Ag6 118.5(8) . . ?
Ag2 Ag3 Ag5 61.8(6) . . ?
Ag17 Ag3 Ag5 61.9(4) . . ?
Ag6 Ag3 Ag5 108.3(8) . . ?
Ag2 Ag3 Ag1 109.1(8) . . ?
Ag17 Ag3 Ag1 114.6(6) . . ?
Ag6 Ag3 Ag1 107.3(8) . . ?
Ag5 Ag3 Ag1 60.9(6) . . ?
Ag2 Ag3 Ag7 60.3(5) . . ?
Ag17 Ag3 Ag7 70.0(4) . . ?
Ag6 Ag3 Ag7 60.9(6) . . ?
Ag5 Ag3 Ag7 115.0(6) . . ?
Ag1 Ag3 Ag7 166.7(8) . . ?
Ag2 Ag3 Ag4 108.7(7) . . ?
Ag17 Ag3 Ag4 171.8(8) . . ?
Ag6 Ag3 Ag4 60.9(6) . . ?
Ag5 Ag3 Ag4 110.1(7) . . ?
Ag1 Ag3 Ag4 59.7(6) . . ?
Ag7 Ag3 Ag4 114.1(5) . . ?
Ag2 Ag3 Ag12 120.6(6) . . ?
Ag17 Ag3 Ag12 68.7(3) . . ?
Ag6 Ag3 Ag12 166.3(9) . . ?
Ag5 Ag3 Ag12 63.6(4) . . ?
Ag1 Ag3 Ag12 59.4(5) . . ?
Ag7 Ag3 Ag12 131.9(6) . . ?
Ag4 Ag3 Ag12 110.2(6) . . ?
Ag2 Ag3 Au8 120.2(8) . . ?
Ag17 Ag3 Au8 75.2(4) . . ?
Ag6 Ag3 Au8 110.7(7) . . ?
Ag5 Ag3 Au8 132.0(6) . . ?
Ag1 Ag3 Au8 128.4(7) . . ?
Ag7 Ag3 Au8 64.3(4) . . ?
Ag4 Ag3 Au8 112.9(6) . . ?
Ag12 Ag3 Au8 82.1(4) . . ?
Ag2 Ag3 Ag14 166.3(8) . . ?
Ag17 Ag3 Ag14 125.6(5) . . ?
Ag6 Ag3 Ag14 113.3(7) . . ?
Ag5 Ag3 Ag14 115.9(6) . . ?
Ag1 Ag3 Ag14 61.5(5) . . ?
Ag7 Ag3 Ag14 127.2(6) . . ?
Ag4 Ag3 Ag14 58.4(4) . . ?
Ag12 Ag3 Ag14 64.8(3) . . ?
Au8 Ag3 Ag14 72.0(4) . . ?
Ag2 Ag3 Ag11 113.1(6) . . ?
Ag17 Ag3 Ag11 129.8(7) . . ?
Ag6 Ag3 Ag11 60.6(5) . . ?
Ag5 Ag3 Ag11 166.0(7) . . ?
Ag1 Ag3 Ag11 112.4(7) . . ?
Ag7 Ag3 Ag11 68.5(3) . . ?
Ag4 Ag3 Ag11 57.9(4) . . ?
Ag12 Ag3 Ag11 125.3(6) . . ?
Au8 Ag3 Ag11 62.0(3) . . ?
Ag14 Ag3 Ag11 65.6(4) . . ?
Ag13 Ag4 Ag2 62.1(5) . 2_666 ?
Ag13 Ag4 Au9 75.3(3) . . ?
Ag2 Ag4 Au9 130.0(7) 2_666 . ?
Ag13 Ag4 Ag5 114.5(6) . 2_666 ?
Au9 Ag4 Ag5 125.2(6) . 2_666 ?
Ag13 Ag4 Ag1 62.2(5) . . ?
Ag2 Ag4 Ag1 58.6(6) 2_666 . ?
Au9 Ag4 Ag1 122.3(6) . . ?
Ag5 Ag4 Ag1 107.6(6) 2_666 . ?
Ag13 Ag4 Ag14 69.2(3) . . ?
Ag2 Ag4 Ag14 115.4(6) 2_666 . ?
Au9 Ag4 Ag14 67.3(3) . . ?
Ag5 Ag4 Ag14 167.2(6) 2_666 . ?
Ag1 Ag4 Ag14 62.4(5) . . ?
Ag13 Ag4 Ag11 130.7(5) . . ?
Ag2 Ag4 Ag11 164.2(7) 2_666 . ?
Au9 Ag4 Ag11 65.8(3) . . ?
Ag5 Ag4 Ag11 112.4(5) 2_666 . ?
Ag1 Ag4 Ag11 116.0(7) . . ?
Ag14 Ag4 Ag11 68.6(4) . . ?
Ag13 Ag4 Ag15 67.0(4) . 2_666 ?
Au9 Ag4 Ag15 83.1(4) . 2_666 ?
Ag14 Ag4 Ag15 131.9(5) . 2_666 ?
Ag11 Ag4 Ag15 132.4(5) . 2_666 ?
Ag13 Ag4 Ag3 115.3(6) . . ?
Ag2 Ag4 Ag3 104.9(7) 2_666 . ?
Au9 Ag4 Ag3 116.7(6) . . ?
Ag5 Ag4 Ag3 106.9(6) 2_666 . ?
Ag1 Ag4 Ag3 59.1(6) . . ?
Ag14 Ag4 Ag3 61.6(5) . . ?
Ag11 Ag4 Ag3 62.5(5) . . ?
Ag15 Ag4 Ag3 160.2(7) 2_666 . ?
Ag13 Ag4 Ag6 164.4(7) . . ?
Ag2 Ag4 Ag6 104.4(7) 2_666 . ?
Au9 Ag4 Ag6 120.3(7) . . ?
Ag5 Ag4 Ag6 59.1(5) 2_666 . ?
Ag1 Ag4 Ag6 104.9(7) . . ?
Ag14 Ag4 Ag6 113.9(7) . . ?
Ag11 Ag4 Ag6 61.4(5) . . ?
Ag15 Ag4 Ag6 113.7(6) 2_666 . ?
Ag3 Ag4 Ag6 58.4(6) . . ?
Ag13 Ag4 Ag10 132.1(6) . 2_666 ?
Au9 Ag4 Ag10 73.5(4) . 2_666 ?
Ag14 Ag4 Ag10 127.0(6) . 2_666 ?
Ag11 Ag4 Ag10 63.5(3) . 2_666 ?
Ag15 Ag4 Ag10 73.9(3) 2_666 2_666 ?
Ag15 Ag5 Ag3 109.5(5) . . ?
Ag15 Ag5 Ag6 119.8(6) . 2_666 ?
Ag15 Ag5 Ag4 62.0(4) . 2_666 ?
Ag15 Ag5 Ag2 59.0(5) . . ?
Ag3 Ag5 Ag2 57.4(6) . . ?
Ag6 Ag5 Ag2 105.9(6) 2_666 . ?
Ag4 Ag5 Ag2 60.0(6) 2_666 . ?
Ag15 Ag5 Ag1 162.7(5) . . ?
Ag3 Ag5 Ag1 59.6(6) . . ?
Ag6 Ag5 Ag1 56.3(6) 2_666 . ?
Ag4 Ag5 Ag1 106.4(6) 2_666 . ?
Ag2 Ag5 Ag1 104.6(6) . . ?
Ag15 Ag5 Ag17 68.8(3) . . ?
Ag3 Ag5 Ag17 58.3(4) . . ?
Ag6 Ag5 Ag17 162.1(6) 2_666 . ?
Ag4 Ag5 Ag17 118.1(5) 2_666 . ?
Ag2 Ag5 Ag17 63.5(5) . . ?
Ag1 Ag5 Ag17 110.4(5) . . ?
Ag15 Ag5 Ag9 134.0(4) . . ?
Ag3 Ag5 Ag9 114.8(5) . . ?
Ag6 Ag5 Ag9 60.5(4) 2_666 . ?
Ag4 Ag5 Ag9 114.3(5) 2_666 . ?
Ag2 Ag5 Ag9 163.8(6) . . ?
Ag1 Ag5 Ag9 61.1(4) . . ?
Ag17 Ag5 Ag9 126.7(4) . . ?
Ag15 Ag5 Au10 61.0(2) . . ?
Ag3 Ag5 Au10 138.0(6) . . ?
Ag6 Ag5 Au10 116.2(6) 2_666 . ?
Ag4 Ag5 Au10 103.5(4) 2_666 . ?
Ag2 Ag5 Au10 117.9(6) . . ?
Ag1 Ag5 Au10 136.3(5) . . ?
Ag17 Ag5 Au10 81.7(3) . . ?
Ag9 Ag5 Au10 77.7(3) . . ?
Ag15 Ag5 Ag10 76.0(3) . . ?
Ag3 Ag5 Ag10 162.8(6) . . ?
Ag6 Ag5 Ag10 60.3(5) 2_666 . ?
Ag4 Ag5 Ag10 61.1(4) 2_666 . ?
Ag2 Ag5 Ag10 117.3(6) . . ?
Ag1 Ag5 Ag10 110.6(6) . . ?
Ag17 Ag5 Ag10 136.8(4) . . ?
Ag9 Ag5 Ag10 65.5(3) . . ?
Au10 Ag5 Ag10 59.2(2) . . ?
Ag15 Ag5 Ag12 130.9(5) . . ?
Ag3 Ag5 Ag12 59.2(4) . . ?
Ag6 Ag5 Ag12 109.1(6) 2_666 . ?
Ag4 Ag5 Ag12 161.6(5) 2_666 . ?
Ag2 Ag5 Ag12 112.6(6) . . ?
Ag1 Ag5 Ag12 57.6(4) . . ?
Ag17 Ag5 Ag12 65.7(3) . . ?
Ag9 Ag5 Ag12 67.8(2) . . ?
Au10 Ag5 Ag12 94.8(3) . . ?
Ag10 Ag5 Ag12 130.0(4) . . ?
Ag1 Ag6 Ag2 62.3(7) 2_666 . ?
Ag1 Ag6 Ag3 109.2(8) 2_666 . ?
Ag2 Ag6 Ag3 59.1(6) . . ?
Ag10 Ag6 Ag9 66.0(4) 2_666 2_666 ?
Ag1 Ag6 Ag4 109.9(9) 2_666 . ?
Ag2 Ag6 Ag4 109.3(8) . . ?
Ag3 Ag6 Ag4 60.7(6) . . ?
Ag5 Ag6 Ag4 59.6(6) 2_666 . ?
Ag10 Ag6 Ag4 60.9(5) 2_666 . ?
Ag9 Ag6 Ag4 113.2(8) 2_666 . ?
Ag1 Ag6 Ag7 116.1(9) 2_666 . ?
Ag2 Ag6 Ag7 60.5(6) . . ?
Ag3 Ag6 Ag7 60.7(5) . . ?
Ag5 Ag6 Ag7 169.4(7) 2_666 . ?
Ag10 Ag6 Ag7 124.4(8) 2_666 . ?
Ag9 Ag6 Ag7 128.9(8) 2_666 . ?
Ag4 Ag6 Ag7 113.8(7) . . ?
Ag10 Ag6 Ag8 126.3(6) 2_666 2_666 ?
Ag9 Ag6 Ag8 68.0(4) 2_666 2_666 ?
Ag7 Ag6 Ag8 69.5(5) . 2_666 ?
Ag1 Ag6 Au12 116.5(8) 2_666 . ?
Ag2 Ag6 Au12 116.5(9) . . ?
Ag3 Ag6 Au12 122.8(9) . . ?
Ag5 Ag6 Au12 121.2(6) 2_666 . ?
Ag10 Ag6 Au12 73.3(4) 2_666 . ?
Ag9 Ag6 Au12 67.9(4) 2_666 . ?
Ag4 Ag6 Au12 125.5(8) . . ?
Ag7 Ag6 Au12 69.2(5) . . ?
Ag8 Ag6 Au12 64.8(4) 2_666 . ?
Ag1 Ag6 Ag11 167.5(9) 2_666 . ?
Ag2 Ag6 Ag11 115.4(8) . . ?
Ag3 Ag6 Ag11 62.3(5) . . ?
Ag5 Ag6 Ag11 110.2(8) 2_666 . ?
Ag10 Ag6 Ag11 62.9(5) 2_666 . ?
Ag9 Ag6 Ag11 123.5(7) 2_666 . ?
Ag4 Ag6 Ag11 58.4(5) . . ?
Ag7 Ag6 Ag11 69.1(5) . . ?
Ag8 Ag6 Ag11 130.4(8) 2_666 . ?
Au12 Ag6 Ag11 75.9(5) . . ?
C10 Ag7 C19 108.2(2) . . ?
C10 Ag7 C11 26.80(19) . . ?
C19 Ag7 C11 107.8(2) . . ?
C10 Ag7 Ag2 79.6(4) . . ?
C19 Ag7 Ag2 111.9(4) . . ?
C11 Ag7 Ag2 104.2(4) . . ?
C10 Ag7 Au2 80.0(2) . 2_666 ?
C19 Ag7 Au2 111.58(19) . 2_666 ?
C11 Ag7 Au2 104.6(2) . 2_666 ?
C10 Ag7 Ag3 135.5(4) . . ?
C19 Ag7 Ag3 82.5(4) . . ?
C11 Ag7 Ag3 161.1(4) . . ?
Ag2 Ag7 Ag3 56.9(5) . . ?
C10 Ag7 Ag6 106.7(5) . . ?
C19 Ag7 Ag6 139.7(4) . . ?
C11 Ag7 Ag6 112.5(4) . . ?
Ag2 Ag7 Ag6 56.3(6) . . ?
Ag3 Ag7 Ag6 58.3(5) . . ?
C10 Ag7 Au6 107.2(2) . 2_666 ?
C19 Ag7 Au6 139.7(2) . 2_666 ?
C11 Ag7 Au6 112.43(19) . 2_666 ?
Au2 Ag7 Au6 57.32(18) 2_666 2_666 ?
C10 Ag7 Au3 136.9(2) . . ?
C19 Ag7 Au3 83.15(19) . . ?
C11 Ag7 Au3 162.1(2) . . ?
Au2 Ag7 Au3 57.6(2) 2_666 . ?
Au6 Ag7 Au3 57.77(16) 2_666 . ?
C10 Ag7 Au8 147.96(15) . . ?
C19 Ag7 Au8 39.89(17) . . ?
C11 Ag7 Au8 138.75(16) . . ?
Ag2 Ag7 Au8 111.7(4) . . ?
Au2 Ag7 Au8 111.27(13) 2_666 . ?
Ag3 Ag7 Au8 58.5(3) . . ?
Ag6 Ag7 Au8 104.2(4) . . ?
Au6 Ag7 Au8 103.85(13) 2_666 . ?
Au3 Ag7 Au8 58.08(13) . . ?
C10 Ag7 Ag17 98.22(16) . . ?
C19 Ag7 Ag17 52.78(15) . . ?
C11 Ag7 Ag17 120.13(16) . . ?
Ag2 Ag7 Ag17 59.1(3) . . ?
Au2 Ag7 Ag17 58.79(12) 2_666 . ?
Ag3 Ag7 Ag17 53.4(3) . . ?
Ag6 Ag7 Ag17 102.8(4) . . ?
Au6 Ag7 Ag17 103.70(11) 2_666 . ?
Au3 Ag7 Ag17 55.11(11) . . ?
Au8 Ag7 Ag17 66.542(15) . . ?
C10 Ag7 Ag11 153.27(16) . . ?
C19 Ag7 Ag11 96.23(17) . . ?
C11 Ag7 Ag11 134.50(16) . . ?
Ag2 Ag7 Ag11 101.6(4) . . ?
Au2 Ag7 Ag11 101.29(16) 2_666 . ?
Ag3 Ag7 Ag11 56.9(3) . . ?
Ag6 Ag7 Ag11 55.9(4) . . ?
Au6 Ag7 Ag11 55.08(13) 2_666 . ?
Au3 Ag7 Ag11 55.10(12) . . ?
Au8 Ag7 Ag11 56.666(14) . . ?
Ag17 Ag7 Ag11 105.245(18) . . ?
C73 Ag8 C100 104.2(2) . 2_666 ?
C73 Ag8 C10 105.9(2) . 2_666 ?
C100 Ag8 C10 112.8(2) 2_666 2_666 ?
C73 Ag8 Ag1 86.9(4) . . ?
C100 Ag8 Ag1 106.7(4) 2_666 . ?
C10 Ag8 Ag1 133.3(4) 2_666 . ?
C73 Ag8 Au1 85.7(2) . . ?
C100 Ag8 Au1 107.18(18) 2_666 . ?
C10 Ag8 Au1 133.49(18) 2_666 . ?
C73 Ag8 Ag6 142.6(5) . 2_666 ?
C100 Ag8 Ag6 84.5(4) 2_666 2_666 ?
C10 Ag8 Ag6 103.8(4) 2_666 2_666 ?
Au1 Ag8 Ag6 57.1(5) . 2_666 ?
C73 Ag8 Ag2 111.5(4) . 2_666 ?
C100 Ag8 Ag2 139.2(4) 2_666 2_666 ?
C10 Ag8 Ag2 76.0(4) 2_666 2_666 ?
Au1 Ag8 Ag2 58.1(4) . 2_666 ?
C73 Ag8 Au6 142.9(2) . . ?
C100 Ag8 Au6 83.48(19) 2_666 . ?
C10 Ag8 Au6 104.08(18) 2_666 . ?
Au1 Ag8 Au6 57.63(18) . . ?
C73 Ag8 Au2 111.4(2) . . ?
C100 Ag8 Au2 139.2(2) 2_666 . ?
C10 Ag8 Au2 76.3(2) 2_666 . ?
Au1 Ag8 Au2 57.81(18) . . ?
Au6 Ag8 Au2 56.06(18) . . ?
C73 Ag8 Au12 143.39(15) . 2_666 ?
C100 Ag8 Au12 39.65(17) 2_666 2_666 ?
C10 Ag8 Au12 89.69(16) 2_666 2_666 ?
Au1 Ag8 Au12 107.47(13) . 2_666 ?
Au6 Ag8 Au12 56.91(12) . 2_666 ?
Au2 Ag8 Au12 104.34(15) . 2_666 ?
C73 Ag8 Au7 82.11(17) . 2_666 ?
C100 Ag8 Au7 149.87(15) 2_666 2_666 ?
C10 Ag8 Au7 38.64(16) 2_666 2_666 ?
Au1 Ag8 Au7 102.63(11) . 2_666 ?
Au6 Ag8 Au7 109.49(10) . 2_666 ?
Au2 Ag8 Au7 57.52(15) . 2_666 ?
Au12 Ag8 Au7 125.465(18) 2_666 2_666 ?
C73 Ag8 Ag13 55.55(15) . . ?
C100 Ag8 Ag13 151.33(16) 2_666 . ?
C10 Ag8 Ag13 93.54(16) 2_666 . ?
Ag1 Ag8 Ag13 56.9(4) . . ?
Au1 Ag8 Ag13 55.91(13) . . ?
Ag6 Ag8 Ag13 100.5(4) 2_666 . ?
Ag2 Ag8 Ag13 56.0(4) 2_666 . ?
Au6 Ag8 Ag13 101.50(12) . . ?
Au2 Ag8 Ag13 55.89(15) . . ?
Au12 Ag8 Ag13 158.222(18) 2_666 . ?
Au7 Ag8 Ag13 54.899(13) 2_666 . ?
C100 Ag9 Cl1 113.73(18) 2_666 . ?
C100 Ag9 Au5 145.2(2) 2_666 . ?
Cl1 Ag9 Au5 100.24(16) . . ?
C100 Ag9 Au6 86.8(2) 2_666 . ?
Cl1 Ag9 Au6 155.40(14) . . ?
Au5 Ag9 Au6 58.4(2) . . ?
C100 Ag9 Ag6 86.8(5) 2_666 2_666 ?
Cl1 Ag9 Ag6 154.7(4) . 2_666 ?
Au5 Ag9 Ag6 58.4(5) . 2_666 ?
Au6 Ag9 Ag6 1.1(6) . 2_666 ?
C100 Ag9 Ag5 145.2(3) 2_666 . ?
Cl1 Ag9 Ag5 100.8(2) . . ?
Ag6 Ag9 Ag5 58.7(5) 2_666 . ?
C100 Ag9 Ag1 106.8(4) 2_666 . ?
Cl1 Ag9 Ag1 102.9(4) . . ?
Ag6 Ag9 Ag1 55.1(6) 2_666 . ?
Ag5 Ag9 Ag1 58.9(5) . . ?
C100 Ag9 Au1 107.2(2) 2_666 . ?
Cl1 Ag9 Au1 101.75(13) . . ?
Au5 Ag9 Au1 56.10(18) . . ?
Au6 Ag9 Au1 57.29(17) . . ?
C100 Ag9 Ag10 101.44(18) 2_666 . ?
Cl1 Ag9 Ag10 127.20(5) . . ?
Au5 Ag9 Ag10 60.49(14) . . ?
Au6 Ag9 Ag10 56.04(13) . . ?
Ag6 Ag9 Ag10 57.1(4) 2_666 . ?
Ag5 Ag9 Ag10 57.6(2) . . ?
Ag1 Ag9 Ag10 103.0(4) . . ?
Au1 Ag9 Ag10 103.91(12) . . ?
C100 Ag9 Ag8 52.37(16) 2_666 . ?
Cl1 Ag9 Ag8 124.36(5) . . ?
Au5 Ag9 Ag8 102.26(13) . . ?
Au6 Ag9 Ag8 57.00(14) . . ?
Ag6 Ag9 Ag8 56.2(5) 2_666 . ?
Ag5 Ag9 Ag8 104.4(2) . . ?
Ag1 Ag9 Ag8 54.5(4) . . ?
Au1 Ag9 Ag8 54.99(13) . . ?
Ag10 Ag9 Ag8 108.165(19) . . ?
C100 Ag9 Au12 38.17(18) 2_666 2_666 ?
Cl1 Ag9 Au12 148.16(4) . 2_666 ?
Au5 Ag9 Au12 110.48(15) . 2_666 ?
Au6 Ag9 Au12 56.06(13) . 2_666 ?
Au1 Ag9 Au12 102.16(12) . 2_666 ?
Ag10 Ag9 Au12 65.767(15) . 2_666 ?
Ag8 Ag9 Au12 57.608(14) . 2_666 ?
C100 Ag9 Ag12 142.91(18) 2_666 . ?
Cl1 Ag9 Ag12 54.19(4) . . ?
Au5 Ag9 Ag12 55.54(15) . . ?
Au6 Ag9 Ag12 101.29(13) . . ?
Ag6 Ag9 Ag12 100.6(4) 2_666 . ?
Ag5 Ag9 Ag12 57.8(2) . . ?
Ag1 Ag9 Ag12 53.8(4) . . ?
Au1 Ag9 Ag12 52.81(12) . . ?
Ag10 Ag9 Ag12 113.148(19) . . ?
Ag8 Ag9 Ag12 102.16(2) . . ?
Au12 Ag9 Ag12 154.77(2) 2_666 . ?
C46 Ag10 C64A 120.0(2) 2_666 . ?
C46 Ag10 C64 120.0(2) 2_666 . ?
C46 Ag10 C47 26.88(19) 2_666 2_666 ?
C64 Ag10 C47 96.8(2) . 2_666 ?
C46 Ag10 Au6 120.6(2) 2_666 . ?
C64 Ag10 Au6 116.0(2) . . ?
C47 Ag10 Au6 132.9(2) 2_666 . ?
C46 Ag10 Au10 117.80(17) 2_666 . ?
C64A Ag10 Au10 43.47(16) . . ?
C64 Ag10 Au10 43.47(16) . . ?
C47 Ag10 Au10 111.51(17) 2_666 . ?
Au6 Ag10 Au10 115.60(13) . . ?
C46 Ag10 Ag6 120.7(5) 2_666 2_666 ?
C64 Ag10 Ag6 116.0(4) . 2_666 ?
C47 Ag10 Ag6 133.1(5) 2_666 2_666 ?
Au6 Ag10 Ag6 0.4(6) . 2_666 ?
Au10 Ag10 Ag6 115.3(4) . 2_666 ?
C46 Ag10 Au4 87.71(18) 2_666 2_666 ?
C64 Ag10 Au4 141.46(18) . 2_666 ?
C47 Ag10 Au4 114.50(17) 2_666 2_666 ?
Au6 Ag10 Au4 57.63(15) . 2_666 ?
Au10 Ag10 Au4 101.47(10) . 2_666 ?
C46 Ag10 Ag5 138.7(3) 2_666 . ?
C64A Ag10 Ag5 87.4(3) . . ?
C47 Ag10 Ag5 161.4(3) 2_666 . ?
Au10 Ag10 Ag5 60.2(2) . . ?
Ag6 Ag10 Ag5 58.4(5) 2_666 . ?
C46 Ag10 Ag4 85.0(3) 2_666 2_666 ?
C64 Ag10 Ag4 143.0(3) . 2_666 ?
C47 Ag10 Ag4 111.8(3) 2_666 2_666 ?
Au6 Ag10 Ag4 59.9(3) . 2_666 ?
Au10 Ag10 Ag4 102.1(3) . 2_666 ?
Au4 Ag10 Ag4 2.8(3) 2_666 2_666 ?
C46 Ag10 Au5 140.3(2) 2_666 . ?
C64 Ag10 Au5 87.5(2) . . ?
C47 Ag10 Au5 163.6(2) 2_666 . ?
Au6 Ag10 Au5 56.71(19) . . ?
Au10 Ag10 Au5 61.65(13) . . ?
Au4 Ag10 Au5 56.36(15) 2_666 . ?
C46 Ag10 Ag11 61.73(17) 2_666 2_666 ?
C64 Ag10 Ag11 157.43(16) . 2_666 ?
C47 Ag10 Ag11 77.54(16) 2_666 2_666 ?
Au6 Ag10 Ag11 59.00(13) . 2_666 ?
Au10 Ag10 Ag11 158.69(2) . 2_666 ?
Au4 Ag10 Ag11 57.62(10) 2_666 2_666 ?
Au5 Ag10 Ag11 104.14(13) . 2_666 ?
C91 Ag11 C92 27.9(2) . . ?
C91 Ag11 Ag4 137.2(3) . . ?
C92 Ag11 Ag4 165.1(3) . . ?
C91 Ag11 Au4 134.6(2) . . ?
C92 Ag11 Au4 162.6(2) . . ?
C91 Ag11 Au3 115.8(2) . . ?
C92 Ag11 Au3 122.9(2) . . ?
Au4 Ag11 Au3 57.44(16) . . ?
C91 Ag11 Au6 80.5(2) . 2_666 ?
C92 Ag11 Au6 106.8(2) . 2_666 ?
Au4 Ag11 Au6 57.32(15) . 2_666 ?
Au3 Ag11 Au6 58.25(16) . 2_666 ?
C91 Ag11 Ag6 80.9(5) . . ?
C92 Ag11 Ag6 106.9(5) . . ?
Ag4 Ag11 Ag6 60.2(5) . . ?
C91 Ag11 Ag3 114.7(4) . . ?
C92 Ag11 Ag3 121.7(4) . . ?
Ag4 Ag11 Ag3 59.6(5) . . ?
Ag6 Ag11 Ag3 57.1(5) . . ?
C91 Ag11 Ag10 85.6(2) . 2_666 ?
C92 Ag11 Ag10 107.83(19) . 2_666 ?
Au4 Ag11 Ag10 58.71(9) . 2_666 ?
Au3 Ag11 Ag10 105.33(13) . 2_666 ?
Au6 Ag11 Ag10 56.98(11) 2_666 2_666 ?
C91 Ag11 Au8 94.62(19) . . ?
C92 Ag11 Au8 78.43(19) . . ?
Ag4 Ag11 Au8 111.1(3) . . ?
Au4 Ag11 Au8 111.34(9) . . ?
Au3 Ag11 Au8 58.95(13) . . ?
Au6 Ag11 Au8 105.83(11) 2_666 . ?
Ag6 Ag11 Au8 104.9(4) . . ?
Ag3 Ag11 Au8 58.3(3) . . ?
Ag10 Ag11 Au8 162.59(2) 2_666 . ?
C91 Ag11 Au9 135.66(18) . . ?
C92 Ag11 Au9 129.17(19) . . ?
Ag4 Ag11 Au9 56.9(3) . . ?
Au4 Ag11 Au9 59.42(9) . . ?
Au3 Ag11 Au9 105.79(13) . . ?
Au6 Ag11 Au9 110.90(13) 2_666 . ?
Ag6 Ag11 Au9 111.3(4) . . ?
Ag3 Ag11 Au9 107.0(3) . . ?
Ag10 Ag11 Au9 68.632(16) 2_666 . ?
Au8 Ag11 Au9 120.586(17) . . ?
C91 Ag11 Ag14 161.65(19) . . ?
C92 Ag11 Ag14 138.8(2) . . ?
Ag4 Ag11 Ag14 55.7(3) . . ?
Au4 Ag11 Ag14 57.82(8) . . ?
Au3 Ag11 Ag14 55.72(13) . . ?
Au6 Ag11 Ag14 103.89(11) 2_666 . ?
Ag6 Ag11 Ag14 103.3(4) . . ?
Ag3 Ag11 Ag14 56.6(3) . . ?
Ag10 Ag11 Ag14 111.86(2) 2_666 . ?
Au8 Ag11 Ag14 67.033(14) . . ?
Au9 Ag11 Ag14 59.945(13) . . ?
C82A Ag12 Cl2 117.55(18) . . ?
C82 Ag12 Cl2 117.55(18) . . ?
C82A Ag12 Cl1 87.49(16) . . ?
C82 Ag12 Cl1 87.49(16) . . ?
Cl2 Ag12 Cl1 86.47(6) . . ?
C82 Ag12 Au1 85.0(2) . . ?
Cl2 Ag12 Au1 156.30(14) . . ?
Cl1 Ag12 Au1 102.60(13) . . ?
C82A Ag12 Ag1 86.0(5) . . ?
Cl2 Ag12 Ag1 155.6(4) . . ?
Cl1 Ag12 Ag1 101.8(4) . . ?
C82A Ag12 Ag3 110.8(4) . . ?
Cl2 Ag12 Ag3 103.2(3) . . ?
Cl1 Ag12 Ag3 151.0(4) . . ?
Ag1 Ag12 Ag3 59.3(5) . . ?
C82 Ag12 Au5 142.4(2) . . ?
Cl2 Ag12 Au5 100.06(15) . . ?
Cl1 Ag12 Au5 96.03(14) . . ?
Au1 Ag12 Au5 57.6(2) . . ?
C82 Ag12 Au3 109.0(2) . . ?
Cl2 Ag12 Au3 104.58(14) . . ?
Cl1 Ag12 Au3 151.81(14) . . ?
Au1 Ag12 Au3 58.07(18) . . ?
Au5 Ag12 Au3 56.89(18) . . ?
C82A Ag12 Ag5 144.4(3) . . ?
Cl2 Ag12 Ag5 98.1(2) . . ?
Cl1 Ag12 Ag5 94.7(2) . . ?
Ag1 Ag12 Ag5 58.7(5) . . ?
Ag3 Ag12 Ag5 57.2(4) . . ?
C82A Ag12 Ag14 52.51(15) . . ?
C82 Ag12 Ag14 52.51(15) . . ?
Cl2 Ag12 Ag14 129.14(5) . . ?
Cl1 Ag12 Ag14 133.99(4) . . ?
Au1 Ag12 Ag14 57.81(13) . . ?
Ag1 Ag12 Ag14 59.1(4) . . ?
Ag3 Ag12 Ag14 58.3(3) . . ?
Au5 Ag12 Ag14 103.40(12) . . ?
Au3 Ag12 Ag14 56.49(12) . . ?
Ag5 Ag12 Ag14 105.63(19) . . ?
C82A Ag12 Ag17 149.47(17) . . ?
C82 Ag12 Ag17 149.47(17) . . ?
Cl2 Ag12 Ag17 53.76(4) . . ?
Cl1 Ag12 Ag17 118.32(4) . . ?
Au1 Ag12 Ag17 103.24(14) . . ?
Ag1 Ag12 Ag17 102.8(4) . . ?
Ag3 Ag12 Ag17 54.0(3) . . ?
Au5 Ag12 Ag17 56.21(16) . . ?
Au3 Ag12 Ag17 55.78(13) . . ?
Ag5 Ag12 Ag17 55.2(2) . . ?
Ag14 Ag12 Ag17 107.102(19) . . ?
C37 Ag13 C38 26.81(19) . . ?
C37 Ag13 Ag4 84.8(3) . . ?
C38 Ag13 Ag4 110.6(3) . . ?
C37 Ag13 Au1 114.3(2) . . ?
C38 Ag13 Au1 120.9(2) . . ?
C37 Ag13 Au4 87.05(18) . . ?
C38 Ag13 Au4 112.82(17) . . ?
Au1 Ag13 Au4 58.66(15) . . ?
C37 Ag13 Ag2 143.4(4) . 2_666 ?
C38 Ag13 Ag2 170.2(4) . 2_666 ?
Au1 Ag13 Ag2 58.4(4) . 2_666 ?
Au4 Ag13 Ag2 57.8(4) . 2_666 ?
C37 Ag13 Au2 142.8(2) . . ?
C38 Ag13 Au2 169.6(2) . . ?
Au1 Ag13 Au2 58.28(18) . . ?
Au4 Ag13 Au2 57.23(17) . . ?
C37 Ag13 Ag1 115.6(4) . . ?
C38 Ag13 Ag1 122.1(4) . . ?
Ag4 Ag13 Ag1 60.0(5) . . ?
Ag2 Ag13 Ag1 57.3(5) 2_666 . ?
C37 Ag13 Au7 136.34(16) . 2_666 ?
C38 Ag13 Au7 125.47(15) . 2_666 ?
Au1 Ag13 Au7 108.95(13) . 2_666 ?
Au4 Ag13 Au7 110.99(9) . 2_666 ?
Au2 Ag13 Au7 60.87(15) . 2_666 ?
C37 Ag13 Au11 85.78(16) . . ?
C38 Ag13 Au11 71.56(15) . . ?
Ag4 Ag13 Au11 107.5(3) . . ?
Au1 Ag13 Au11 60.32(11) . . ?
Au4 Ag13 Au11 107.92(9) . . ?
Ag2 Ag13 Au11 112.9(3) 2_666 . ?
Au2 Ag13 Au11 113.11(12) . . ?
Ag1 Ag13 Au11 60.9(3) . . ?
Au7 Ag13 Au11 122.131(18) 2_666 . ?
C37 Ag13 Ag15 99.79(16) . 2_666 ?
C38 Ag13 Ag15 119.32(15) . 2_666 ?
Au1 Ag13 Ag15 103.43(11) . 2_666 ?
Au4 Ag13 Ag15 57.33(9) . 2_666 ?
Au2 Ag13 Ag15 54.06(12) . 2_666 ?
Au7 Ag13 Ag15 63.491(15) 2_666 2_666 ?
Au11 Ag13 Ag15 163.50(2) . 2_666 ?
C37 Ag13 Ag14 58.05(16) . . ?
C38 Ag13 Ag14 70.47(15) . . ?
Ag4 Ag13 Ag14 56.2(3) . . ?
Au1 Ag13 Ag14 56.21(13) . . ?
Au4 Ag13 Ag14 57.70(9) . . ?
Ag2 Ag13 Ag14 104.0(4) 2_666 . ?
Au2 Ag13 Ag14 103.55(15) . . ?
Ag1 Ag13 Ag14 57.5(4) . . ?
Au7 Ag13 Ag14 164.02(2) 2_666 . ?
Au11 Ag13 Ag14 58.360(13) . . ?
Ag15 Ag13 Ag14 111.543(19) 2_666 . ?
C28 Ag14 C82A 103.6(2) . . ?
C28 Ag14 C82 103.6(2) . . ?
C28 Ag14 C29 26.8(2) . . ?
C82A Ag14 C29 102.9(2) . . ?
C82 Ag14 C29 102.9(2) . . ?
C28 Ag14 Ag4 111.8(4) . . ?
C82A Ag14 Ag4 141.8(4) . . ?
C29 Ag14 Ag4 115.1(3) . . ?
C28 Ag14 Au3 85.9(2) . . ?
C82 Ag14 Au3 111.53(19) . . ?
C29 Ag14 Au3 110.5(2) . . ?
C28 Ag14 Au1 142.8(2) . . ?
C82 Ag14 Au1 84.1(2) . . ?
C29 Ag14 Au1 168.4(2) . . ?
Au3 Ag14 Au1 57.91(19) . . ?
C28 Ag14 Ag3 86.0(4) . . ?
C82A Ag14 Ag3 110.3(3) . . ?
C29 Ag14 Ag3 110.8(4) . . ?
Ag4 Ag14 Ag3 60.0(4) . . ?
C28 Ag14 Au4 111.41(18) . . ?
C82 Ag14 Au4 141.3(2) . . ?
C29 Ag14 Au4 115.82(17) . . ?
Au3 Ag14 Au4 56.91(15) . . ?
Au1 Ag14 Au4 58.05(14) . . ?
C28 Ag14 Ag1 142.7(5) . . ?
C82A Ag14 Ag1 84.2(4) . . ?
C29 Ag14 Ag1 168.2(4) . . ?
Ag4 Ag14 Ag1 59.0(4) . . ?
Ag3 Ag14 Ag1 57.6(5) . . ?
C28 Ag14 Au11 142.93(15) . . ?
C82A Ag14 Au11 40.81(18) . . ?
C82 Ag14 Au11 40.81(18) . . ?
C29 Ag14 Au11 130.97(15) . . ?
Ag4 Ag14 Au11 105.3(3) . . ?
Au3 Ag14 Au11 113.62(13) . . ?
Au1 Ag14 Au11 60.05(12) . . ?
Ag3 Ag14 Au11 112.9(3) . . ?
Au4 Ag14 Au11 105.61(10) . . ?
Ag1 Ag14 Au11 60.2(4) . . ?
C28 Ag14 Ag12 99.78(19) . . ?
C82A Ag14 Ag12 53.35(16) . . ?
C82 Ag14 Ag12 53.35(16) . . ?
C29 Ag14 Ag12 121.34(17) . . ?
Ag4 Ag14 Ag12 105.3(3) . . ?
Au3 Ag14 Ag12 58.19(11) . . ?
Au1 Ag14 Ag12 55.58(12) . . ?
Ag3 Ag14 Ag12 56.9(3) . . ?
Au4 Ag14 Ag12 103.45(9) . . ?
Ag1 Ag14 Ag12 55.6(4) . . ?
Au11 Ag14 Ag12 69.125(15) . . ?
C1 Ag15 C55 105.1(2) . . ?
C1 Ag15 C2 27.5(2) . . ?
C55 Ag15 C2 102.3(2) . . ?
C1 Ag15 Au2 93.8(2) . 2_666 ?
C55 Ag15 Au2 117.6(2) . 2_666 ?
C2 Ag15 Au2 117.8(2) . 2_666 ?
C1 Ag15 Ag2 93.3(4) . . ?
C55 Ag15 Ag2 117.6(4) . . ?
C2 Ag15 Ag2 117.4(4) . . ?
C1 Ag15 Ag5 155.1(3) . . ?
C55 Ag15 Ag5 85.1(3) . . ?
C2 Ag15 Ag5 171.1(3) . . ?
Ag2 Ag15 Ag5 62.0(5) . . ?
C1 Ag15 Au10 139.64(17) . . ?
C55 Ag15 Au10 43.16(17) . . ?
C2 Ag15 Au10 120.55(17) . . ?
Au2 Ag15 Au10 121.23(15) 2_666 . ?
Ag2 Ag15 Au10 121.7(4) . . ?
Ag5 Ag15 Au10 61.9(2) . . ?
C1 Ag15 Ag4 112.3(3) . 2_666 ?
C55 Ag15 Ag4 142.6(3) . 2_666 ?
C2 Ag15 Ag4 111.2(3) . 2_666 ?
Au2 Ag15 Ag4 60.0(3) 2_666 2_666 ?
Au10 Ag15 Ag4 103.0(3) . 2_666 ?
C1 Ag15 Au4 114.71(18) . 2_666 ?
C55 Ag15 Au4 140.12(18) . 2_666 ?
C2 Ag15 Au4 114.12(17) . 2_666 ?
Au2 Ag15 Au4 58.75(18) 2_666 2_666 ?
Au10 Ag15 Au4 101.30(8) . 2_666 ?
C1 Ag15 Au5 153.5(2) . . ?
C55 Ag15 Au5 85.3(2) . . ?
C2 Ag15 Au5 171.7(2) . . ?
Au2 Ag15 Au5 60.05(19) 2_666 . ?
Au10 Ag15 Au5 63.07(12) . . ?
Au4 Ag15 Au5 57.68(16) 2_666 . ?
C1 Ag15 Ag13 58.26(16) . 2_666 ?
C55 Ag15 Ag13 160.66(17) . 2_666 ?
C2 Ag15 Ag13 67.80(16) . 2_666 ?
Au2 Ag15 Ag13 58.77(14) 2_666 2_666 ?
Au10 Ag15 Ag13 156.17(2) . 2_666 ?
Au4 Ag15 Ag13 56.96(8) 2_666 2_666 ?
Au5 Ag15 Ag13 105.88(13) . 2_666 ?
C1 Ag15 Ag17 108.84(18) . . ?
C55 Ag15 Ag17 57.28(17) . . ?
C2 Ag15 Ag17 130.96(16) . . ?
Au2 Ag15 Ag17 60.37(15) 2_666 . ?
Ag2 Ag15 Ag17 60.4(4) . . ?
Ag5 Ag15 Ag17 57.3(3) . . ?
Au10 Ag15 Ag17 76.915(16) . . ?
Ag4 Ag15 Ag17 107.5(3) 2_666 . ?
Au4 Ag15 Ag17 104.91(8) 2_666 . ?
Au5 Ag15 Ag17 56.08(16) . . ?
Ag13 Ag15 Ag17 115.78(2) 2_666 . ?
P1 Ag16 Cl1 135.56(7) . . ?
P1 Ag16 Cl2 127.19(7) . . ?
Cl1 Ag16 Cl2 91.05(6) . . ?
P1 Ag16 Au10 99.28(5) . . ?
Cl1 Ag16 Au10 95.79(5) . . ?
Cl2 Ag16 Au10 98.38(4) . . ?
C19 Ag17 Cl2 88.17(15) . . ?
C19 Ag17 Ag3 82.8(4) . . ?
Cl2 Ag17 Ag3 104.9(3) . . ?
C19 Ag17 Au3 82.2(2) . . ?
Cl2 Ag17 Au3 104.48(13) . . ?
C19 Ag17 Ag5 142.6(3) . . ?
Cl2 Ag17 Ag5 100.1(2) . . ?
Ag3 Ag17 Ag5 59.8(4) . . ?
C19 Ag17 Au5 139.6(2) . . ?
Cl2 Ag17 Au5 99.10(14) . . ?
Au3 Ag17 Au5 57.49(18) . . ?
C19 Ag17 Au2 103.6(2) . 2_666 ?
Cl2 Ag17 Au2 154.65(15) . 2_666 ?
Au3 Ag17 Au2 56.27(19) . 2_666 ?
Au5 Ag17 Au2 57.52(19) . 2_666 ?
C19 Ag17 Ag2 103.1(4) . . ?
Cl2 Ag17 Ag2 155.2(4) . . ?
Ag3 Ag17 Ag2 55.9(5) . . ?
Ag5 Ag17 Ag2 57.7(4) . . ?
C19 Ag17 Ag15 143.02(15) . . ?
Cl2 Ag17 Ag15 125.81(5) . . ?
Ag3 Ag17 Ag15 99.5(4) . . ?
Au3 Ag17 Ag15 100.17(14) . . ?
Ag5 Ag17 Ag15 53.9(2) . . ?
Au5 Ag17 Ag15 57.02(13) . . ?
Au2 Ag17 Ag15 52.58(14) 2_666 . ?
Ag2 Ag17 Ag15 52.8(4) . . ?
C19 Ag17 Ag12 101.59(16) . . ?
Cl2 Ag17 Ag12 52.29(4) . . ?
Ag3 Ag17 Ag12 57.3(3) . . ?
Au3 Ag17 Ag12 57.12(12) . . ?
Ag5 Ag17 Ag12 59.1(2) . . ?
Au5 Ag17 Ag12 56.52(13) . . ?
Au2 Ag17 Ag12 102.85(15) 2_666 . ?
Ag2 Ag17 Ag12 103.3(4) . . ?
Ag15 Ag17 Ag12 110.66(2) . . ?
C19 Ag17 Ag7 49.79(15) . . ?
Cl2 Ag17 Ag7 133.01(5) . . ?
Ag3 Ag17 Ag7 56.6(3) . . ?
Au3 Ag17 Ag7 56.49(12) . . ?
Ag5 Ag17 Ag7 103.4(2) . . ?
Au5 Ag17 Ag7 102.06(12) . . ?
Au2 Ag17 Ag7 53.83(13) 2_666 . ?
Ag2 Ag17 Ag7 53.4(4) . . ?
Ag15 Ag17 Ag7 100.825(19) . . ?
Ag12 Ag17 Ag7 109.75(2) . . ?
Ag16 Cl1 Ag9 107.34(7) . . ?
Ag16 Cl1 Ag12 86.01(6) . . ?
Ag9 Cl1 Ag12 75.65(5) . . ?
Ag16 Cl2 Ag12 87.04(6) . . ?
Ag16 Cl2 Ag17 105.71(7) . . ?
Ag12 Cl2 Ag17 73.95(5) . . ?
C221 P1 C109 105(2) . . ?
C109 P1 C121 105.7(16) . . ?
C221 P1 C115 104.5(15) . . ?
C109 P1 C115 105.8(4) . . ?
C121 P1 C115 102.3(10) . . ?
C221 P1 Ag16 115(2) . . ?
C109 P1 Ag16 111.5(3) . . ?
C121 P1 Ag16 116.9(15) . . ?
C115 P1 Ag16 113.6(3) . . ?
C2 C1 Au7 175.0(6) . . ?
C2 C1 Ag15 83.8(5) . . ?
Au7 C1 Ag15 92.4(2) . . ?
C1 C2 C3 176.2(8) . . ?
C1 C2 Ag15 68.7(4) . . ?
C3 C2 Ag15 112.4(4) . . ?
C4 C3 C8 117.8(7) . . ?
C4 C3 C2 121.6(7) . . ?
C8 C3 C2 120.4(7) . . ?
C5 C4 C3 120.7(8) . . ?
C5 C4 H4 119.6 . . ?
C3 C4 H4 119.6 . . ?
C4 C5 C6 119.7(8) . . ?
C4 C5 H5 120.1 . . ?
C6 C5 H5 120.1 . . ?
C7 C6 C5 121.4(8) . . ?
C7 C6 H6 119.3 . . ?
C5 C6 H6 119.3 . . ?
C8 C7 C6 117.7(8) . . ?
C8 C7 C9 121.1(9) . . ?
C6 C7 C9 121.2(9) . . ?
C7 C8 C3 122.6(7) . . ?
C7 C8 H8 118.7 . . ?
C3 C8 H8 118.7 . . ?
C7 C9 H9A 109.5 . . ?
C7 C9 H9B 109.5 . . ?
H9A C9 H9B 109.5 . . ?
C7 C9 H9C 109.5 . . ?
H9A C9 H9C 109.5 . . ?
H9B C9 H9C 109.5 . . ?
C11 C10 Au7 170.0(6) . . ?
C11 C10 Ag7 81.9(5) . . ?
Au7 C10 Ag7 107.0(3) . . ?
C11 C10 Ag8 99.7(5) . 2_666 ?
Au7 C10 Ag8 86.7(2) . 2_666 ?
Ag7 C10 Ag8 79.59(18) . 2_666 ?
C10 C11 C12 172.3(7) . . ?
C10 C11 Ag7 71.3(4) . . ?
C12 C11 Ag7 115.5(5) . . ?
C17 C12 C13 119.2(7) . . ?
C17 C12 C11 121.7(7) . . ?
C13 C12 C11 119.1(7) . . ?
C14 C13 C12 119.1(9) . . ?
C14 C13 H13 120.4 . . ?
C12 C13 H13 120.4 . . ?
C15 C14 C13 119.7(9) . . ?
C15 C14 H14 120.2 . . ?
C13 C14 H14 120.2 . . ?
C14 C15 C16 123.4(9) . . ?
C14 C15 H15 118.3 . . ?
C16 C15 H15 118.3 . . ?
C17 C16 C15 116.0(10) . . ?
C17 C16 C18 121.6(10) . . ?
C15 C16 C18 122.3(9) . . ?
C12 C17 C16 122.5(8) . . ?
C12 C17 H17 118.7 . . ?
C16 C17 H17 118.7 . . ?
C16 C18 H18A 109.5 . . ?
C16 C18 H18B 109.5 . . ?
H18A C18 H18B 109.5 . . ?
C16 C18 H18C 109.5 . . ?
H18A C18 H18C 109.5 . . ?
H18B C18 H18C 109.5 . . ?
C20 C19 Au8 166.9(6) . . ?
C20 C19 Ag7 98.4(5) . . ?
Au8 C19 Ag7 85.2(3) . . ?
C20 C19 Ag17 96.9(5) . . ?
Au8 C19 Ag17 96.2(3) . . ?
Ag7 C19 Ag17 77.43(18) . . ?
C19 C20 C21 170.9(8) . . ?
C26 C21 C22 118.4(7) . . ?
C26 C21 C20 123.6(7) . . ?
C22 C21 C20 117.9(7) . . ?
C23 C22 C21 119.6(9) . . ?
C23 C22 H22 120.2 . . ?
C21 C22 H22 120.2 . . ?
C22 C23 C24 119.7(9) . . ?
C22 C23 H23 120.2 . . ?
C24 C23 H23 120.2 . . ?
C25 C24 C23 122.6(9) . . ?
C25 C24 H24 118.7 . . ?
C23 C24 H24 118.7 . . ?
C24 C25 C26 117.2(9) . . ?
C24 C25 C27 122.3(9) . . ?
C26 C25 C27 120.5(9) . . ?
C21 C26 C25 122.6(8) . . ?
C21 C26 H26 118.7 . . ?
C25 C26 H26 118.7 . . ?
C25 C27 H27A 109.5 . . ?
C25 C27 H27B 109.5 . . ?
H27A C27 H27B 109.5 . . ?
C25 C27 H27C 109.5 . . ?
H27A C27 H27C 109.5 . . ?
H27B C27 H27C 109.5 . . ?
C29 C28 Au8 173.9(6) . . ?
C29 C28 Ag14 86.0(5) . . ?
Au8 C28 Ag14 100.1(3) . . ?
C28 C29 C30 175.2(7) . . ?
C28 C29 Ag14 67.2(4) . . ?
C30 C29 Ag14 116.7(4) . . ?
C31 C30 C35 118.9(7) . . ?
C31 C30 C29 120.9(7) . . ?
C35 C30 C29 120.2(6) . . ?
C30 C31 C32 119.9(8) . . ?
C30 C31 H31 120.0 . . ?
C32 C31 H31 120.0 . . ?
C33 C32 C31 120.5(9) . . ?
C33 C32 H32 119.7 . . ?
C31 C32 H32 119.7 . . ?
C34 C33 C32 121.5(9) . . ?
C34 C33 H33 119.3 . . ?
C32 C33 H33 119.3 . . ?
C33 C34 C35 118.6(9) . . ?
C33 C34 C36 122.2(9) . . ?
C35 C34 C36 119.2(9) . . ?
C34 C35 C30 120.6(8) . . ?
C34 C35 H35 119.7 . . ?
C30 C35 H35 119.7 . . ?
C34 C36 H36A 109.5 . . ?
C34 C36 H36B 109.5 . . ?
H36A C36 H36B 109.5 . . ?
C34 C36 H36C 109.5 . . ?
H36A C36 H36C 109.5 . . ?
H36B C36 H36C 109.5 . . ?
C38 C37 Au9 170.7(6) . . ?
C38 C37 Ag13 86.7(5) . . ?
Au9 C37 Ag13 99.7(3) . . ?
C37 C38 C39 173.1(8) . . ?
C37 C38 Ag13 66.5(4) . . ?
C39 C38 Ag13 118.8(5) . . ?
C44 C39 C40 118.6(7) . . ?
C44 C39 C38 122.5(7) . . ?
C40 C39 C38 118.9(7) . . ?
C41 C40 C39 119.7(8) . . ?
C41 C40 H40 120.2 . . ?
C39 C40 H40 120.2 . . ?
C42 C41 C40 119.2(9) . . ?
C42 C41 H41 120.4 . . ?
C40 C41 H41 120.4 . . ?
C41 C42 C43 123.7(8) . . ?
C41 C42 H42 118.2 . . ?
C43 C42 H42 118.2 . . ?
C42 C43 C44 115.8(8) . . ?
C42 C43 C45 123.5(8) . . ?
C44 C43 C45 120.7(9) . . ?
C39 C44 C43 123.0(8) . . ?
C39 C44 H44 118.5 . . ?
C43 C44 H44 118.5 . . ?
C43 C45 H45A 109.5 . . ?
C43 C45 H45B 109.5 . . ?
H45A C45 H45B 109.5 . . ?
C43 C45 H45C 109.5 . . ?
H45A C45 H45C 109.5 . . ?
H45B C45 H45C 109.5 . . ?
C47 C46 Au9 164.9(6) . . ?
C47 C46 Ag10 87.6(5) . 2_666 ?
Au9 C46 Ag10 101.9(3) . 2_666 ?
C46 C47 C48 169.4(8) . . ?
C46 C47 Ag10 65.5(5) . 2_666 ?
C48 C47 Ag10 124.4(5) . 2_666 ?
C53 C48 C49 120.4(7) . . ?
C53 C48 C47 122.3(8) . . ?
C49 C48 C47 117.2(8) . . ?
C50 C49 C48 118.7(9) . . ?
C50 C49 H49 120.6 . . ?
C48 C49 H49 120.6 . . ?
C51 C50 C49 119.4(9) . . ?
C51 C50 H50 120.3 . . ?
C49 C50 H50 120.3 . . ?
C50 C51 C52 122.7(8) . . ?
C50 C51 H51 118.7 . . ?
C52 C51 H51 118.7 . . ?
C51 C52 C53 117.7(7) . . ?
C51 C52 C54 120.9(7) . . ?
C53 C52 C54 121.4(8) . . ?
C48 C53 C52 121.1(8) . . ?
C48 C53 H53 119.4 . . ?
C52 C53 H53 119.4 . . ?
C52 C54 H54A 109.5 . . ?
C52 C54 H54B 109.5 . . ?
H54A C54 H54B 109.5 . . ?
C52 C54 H54C 109.5 . . ?
H54A C54 H54C 109.5 . . ?
H54B C54 H54C 109.5 . . ?
C56 C55 Au10 167.5(6) . . ?
C56 C55 Ag15 112.0(5) . . ?
Au10 C55 Ag15 79.8(2) . . ?
C55 C56 C57 169.4(8) . . ?
C58 C57 C62 118.4(7) . . ?
C58 C57 C56 120.3(7) . . ?
C62 C57 C56 121.2(7) . . ?
C59 C58 C57 121.1(9) . . ?
C59 C58 H58 119.5 . . ?
C57 C58 H58 119.5 . . ?
C58 C59 C60 119.7(9) . . ?
C58 C59 H59 120.2 . . ?
C60 C59 H59 120.2 . . ?
C59 C60 C61 122.4(9) . . ?
C59 C60 H60 118.8 . . ?
C61 C60 H60 118.8 . . ?
C60 C61 C62 117.1(9) . . ?
C60 C61 C63 122.0(9) . . ?
C62 C61 C63 120.9(10) . . ?
C57 C62 C61 121.4(8) . . ?
C57 C62 H62 119.3 . . ?
C61 C62 H62 119.3 . . ?
C61 C63 H63A 109.5 . . ?
C61 C63 H63B 109.5 . . ?
H63A C63 H63B 109.5 . . ?
C61 C63 H63C 109.5 . . ?
H63A C63 H63C 109.5 . . ?
H63B C63 H63C 109.5 . . ?
C65 C64 Au10 161(2) . . ?
C65 C64 Ag10 119(2) . . ?
Au10 C64 Ag10 79.8(2) . . ?
C64 C65 C66 170(2) . . ?
C67 C66 C71 118.0(9) . . ?
C67 C66 C65 119(2) . . ?
C71 C66 C65 123(2) . . ?
C68 C67 C66 122.4(13) . . ?
C68 C67 H67 118.8 . . ?
C66 C67 H67 118.8 . . ?
C69 C68 C67 118.9(14) . . ?
C69 C68 H68 120.5 . . ?
C67 C68 H68 120.5 . . ?
C68 C69 C70 122.5(11) . . ?
C68 C69 H69 118.7 . . ?
C70 C69 H69 118.7 . . ?
C69 C70 C71 118.4(12) . . ?
C69 C70 C72 123.3(11) . . ?
C71 C70 C72 118.3(12) . . ?
C66 C71 C70 119.5(13) . . ?
C66 C71 H71 120.2 . . ?
C70 C71 H71 120.2 . . ?
C70 C72 H72A 109.5 . . ?
C70 C72 H72B 109.5 . . ?
H72A C72 H72B 109.5 . . ?
C70 C72 H72C 109.5 . . ?
H72A C72 H72C 109.5 . . ?
H72B C72 H72C 109.5 . . ?
C65A C64A Au10 155(7) . . ?
C65A C64A Ag10 125(7) . . ?
Au10 C64A Ag10 79.8(2) . . ?
C64A C65A C66A 169(10) . . ?
C67A C66A C71A 116.9(19) . . ?
C67A C66A C65A 120(4) . . ?
C71A C66A C65A 123(4) . . ?
C68A C67A C66A 126(3) . . ?
C68A C67A H67A 117.1 . . ?
C66A C67A H67A 117.1 . . ?
C69A C68A C67A 118(3) . . ?
C69A C68A H68A 121.1 . . ?
C67A C68A H68A 121.1 . . ?
C68A C69A C70A 121(2) . . ?
C68A C69A H69A 119.7 . . ?
C70A C69A H69A 119.7 . . ?
C69A C70A C71A 121(2) . . ?
C69A C70A C72A 127(3) . . ?
C71A C70A C72A 110(3) . . ?
C66A C71A C70A 117(2) . . ?
C66A C71A H71A 121.5 . . ?
C70A C71A H71A 121.5 . . ?
C70A C72A H72D 109.5 . . ?
C70A C72A H72E 109.5 . . ?
H72D C72A H72E 109.5 . . ?
C70A C72A H72F 109.5 . . ?
H72D C72A H72F 109.5 . . ?
H72E C72A H72F 109.5 . . ?
C74 C73 Au11 171.7(6) . . ?
C74 C73 Ag8 87.6(5) . . ?
Au11 C73 Ag8 100.4(3) . . ?
C73 C74 C75 172.4(7) . . ?
C80 C75 C76 118.4(8) . . ?
C80 C75 C74 118.7(8) . . ?
C76 C75 C74 122.8(7) . . ?
C77 C76 C75 121.9(8) . . ?
C77 C76 H76 119.0 . . ?
C75 C76 H76 119.0 . . ?
C76 C77 C78 117.6(9) . . ?
C76 C77 H77 121.2 . . ?
C78 C77 H77 121.2 . . ?
C79 C78 C77 123.3(9) . . ?
C79 C78 H78 118.3 . . ?
C77 C78 H78 118.3 . . ?
C78 C79 C80 117.7(9) . . ?
C78 C79 C81 122.4(10) . . ?
C80 C79 C81 120.0(10) . . ?
C75 C80 C79 121.0(9) . . ?
C75 C80 H80 119.5 . . ?
C79 C80 H80 119.5 . . ?
C79 C81 H81A 109.5 . . ?
C79 C81 H81B 109.5 . . ?
H81A C81 H81B 109.5 . . ?
C79 C81 H81C 109.5 . . ?
H81A C81 H81C 109.5 . . ?
H81B C81 H81C 109.5 . . ?
C83 C82 Au11 172.0(6) . . ?
C83 C82 Ag14 106.0(5) . . ?
Au11 C82 Ag14 81.8(2) . . ?
C83 C82 Ag12 86.5(5) . . ?
Au11 C82 Ag12 97.7(3) . . ?
Ag14 C82 Ag12 74.14(17) . . ?
C82 C83 C84 173.7(11) . . ?
C89 C84 C85 116.1(10) . . ?
C89 C84 C83 118.4(13) . . ?
C85 C84 C83 125.4(12) . . ?
C86 C85 C84 121.0(14) . . ?
C86 C85 H85 119.5 . . ?
C84 C85 H85 119.5 . . ?
C85 C86 C87 122.5(16) . . ?
C85 C86 H86 118.8 . . ?
C87 C86 H86 118.8 . . ?
C88 C87 C86 120.6(14) . . ?
C88 C87 H87 119.7 . . ?
C86 C87 H87 119.7 . . ?
C87 C88 C89 114.4(14) . . ?
C87 C88 C90 122.3(15) . . ?
C89 C88 C90 123.2(14) . . ?
C84 C89 C88 125.2(13) . . ?
C84 C89 H89 117.4 . . ?
C88 C89 H89 117.4 . . ?
C88 C90 H90A 109.5 . . ?
C88 C90 H90B 109.5 . . ?
H90A C90 H90B 109.5 . . ?
C88 C90 H90C 109.5 . . ?
H90A C90 H90C 109.5 . . ?
H90B C90 H90C 109.5 . . ?
C83A C82A Au11 172.0(6) . . ?
C83A C82A Ag14 106.0(5) . . ?
Au11 C82A Ag14 81.8(2) . . ?
C83A C82A Ag12 86.5(5) . . ?
Au11 C82A Ag12 97.7(3) . . ?
Ag14 C82A Ag12 74.14(17) . . ?
C82A C83A C84A 165.9(15) . . ?
C89A C84A C85A 120.9(17) . . ?
C89A C84A C83A 114(2) . . ?
C85A C84A C83A 125(2) . . ?
C86A C85A C84A 116(2) . . ?
C86A C85A H85A 121.8 . . ?
C84A C85A H85A 121.8 . . ?
C85A C86A C87A 125(3) . . ?
C85A C86A H86A 117.7 . . ?
C87A C86A H86A 117.7 . . ?
C88A C87A C86A 122(2) . . ?
C88A C87A H87A 119.1 . . ?
C86A C87A H87A 119.1 . . ?
C87A C88A C89A 113(2) . . ?
C87A C88A C90A 129(2) . . ?
C89A C88A C90A 118(2) . . ?
C84A C89A C88A 123(2) . . ?
C84A C89A H89A 118.4 . . ?
C88A C89A H89A 118.4 . . ?
C88A C90A H90D 109.5 . . ?
C88A C90A H90E 109.5 . . ?
H90D C90A H90E 109.5 . . ?
C88A C90A H90F 109.5 . . ?
H90D C90A H90F 109.5 . . ?
H90E C90A H90F 109.5 . . ?
C92 C91 Au12 170.6(6) . . ?
C92 C91 Ag11 81.1(5) . . ?
Au12 C91 Ag11 108.1(3) . . ?
C91 C92 C93 173.9(7) . . ?
C91 C92 Ag11 71.0(5) . . ?
C93 C92 Ag11 115.1(5) . . ?
C98 C93 C94 118.7(9) . . ?
C98 C93 C92 120.3(8) . . ?
C94 C93 C92 121.0(9) . . ?
C95 C94 C93 119.8(10) . . ?
C95 C94 H94 120.1 . . ?
C93 C94 H94 120.1 . . ?
C96 C95 C94 119.7(10) . . ?
C96 C95 H95 120.2 . . ?
C94 C95 H95 120.2 . . ?
C97 C96 C95 122.9(10) . . ?
C97 C96 H96 118.5 . . ?
C95 C96 H96 118.5 . . ?
C96 C97 C98 116.7(11) . . ?
C96 C97 C99 123.5(10) . . ?
C98 C97 C99 119.8(11) . . ?
C93 C98 C97 122.2(9) . . ?
C93 C98 H98 118.9 . . ?
C97 C98 H98 118.9 . . ?
C97 C99 H99A 109.5 . . ?
C97 C99 H99B 109.5 . . ?
H99A C99 H99B 109.5 . . ?
C97 C99 H99C 109.5 . . ?
H99A C99 H99C 109.5 . . ?
H99B C99 H99C 109.5 . . ?
C101 C100 Au12 171.7(6) . . ?
C101 C100 Ag9 97.2(5) . 2_666 ?
Au12 C100 Ag9 91.0(3) . 2_666 ?
C101 C100 Ag8 99.7(5) . 2_666 ?
Au12 C100 Ag8 83.8(2) . 2_666 ?
Ag9 C100 Ag8 78.13(18) 2_666 2_666 ?
C100 C101 C102 172.9(8) . . ?
C107 C102 C103 118.4(8) . . ?
C107 C102 C101 122.1(7) . . ?
C103 C102 C101 119.5(8) . . ?
C104 C103 C102 118.5(9) . . ?
C104 C103 H103 120.8 . . ?
C102 C103 H103 120.8 . . ?
C103 C104 C105 122.5(9) . . ?
C103 C104 H104 118.7 . . ?
C105 C104 H104 118.7 . . ?
C104 C105 C106 120.2(9) . . ?
C104 C105 H105 119.9 . . ?
C106 C105 H105 119.9 . . ?
C107 C106 C105 117.3(9) . . ?
C107 C106 C108 120.5(9) . . ?
C105 C106 C108 122.1(9) . . ?
C106 C107 C102 123.1(8) . . ?
C106 C107 H107 118.4 . . ?
C102 C107 H107 118.4 . . ?
C106 C108 H10A 109.5 . . ?
C106 C108 H10B 109.5 . . ?
H10A C108 H10B 109.5 . . ?
C106 C108 H10C 109.5 . . ?
H10A C108 H10C 109.5 . . ?
H10B C108 H10C 109.5 . . ?
C114 C109 C110 118.5(9) . . ?
C114 C109 P1 123.1(8) . . ?
C110 C109 P1 118.4(8) . . ?
C109 C110 C111 122.6(11) . . ?
C109 C110 H110 118.7 . . ?
C111 C110 H110 118.7 . . ?
C112 C111 C110 118.8(12) . . ?
C112 C111 H111 120.6 . . ?
C110 C111 H111 120.6 . . ?
C111 C112 C113 120.6(13) . . ?
C111 C112 H112 119.7 . . ?
C113 C112 H112 119.7 . . ?
C112 C113 C114 119.9(12) . . ?
C112 C113 H113 120.0 . . ?
C114 C113 H113 120.0 . . ?
C109 C114 C113 119.5(10) . . ?
C109 C114 H114 120.3 . . ?
C113 C114 H114 120.3 . . ?
C120 C115 C116 119.0(8) . . ?
C120 C115 P1 118.0(6) . . ?
C116 C115 P1 123.0(6) . . ?
C115 C116 C117 119.6(8) . . ?
C115 C116 H116 120.2 . . ?
C117 C116 H116 120.2 . . ?
C118 C117 C116 121.1(9) . . ?
C118 C117 H117 119.5 . . ?
C116 C117 H117 119.5 . . ?
C117 C118 C119 119.2(9) . . ?
C117 C118 H118 120.4 . . ?
C119 C118 H118 120.4 . . ?
C118 C119 C120 121.2(9) . . ?
C118 C119 H119 119.4 . . ?
C120 C119 H119 119.4 . . ?
C115 C120 C119 119.8(9) . . ?
C115 C120 H120 120.1 . . ?
C119 C120 H120 120.1 . . ?
C122 C121 C126 117.2(12) . . ?
C122 C121 P1 122.6(16) . . ?
C126 C121 P1 120.2(17) . . ?
C121 C122 C123 121.0(14) . . ?
C121 C122 H122 119.5 . . ?
C123 C122 H122 119.5 . . ?
C124 C123 C122 120.7(15) . . ?
C124 C123 H123 119.6 . . ?
C122 C123 H123 119.6 . . ?
C125 C124 C123 119.2(16) . . ?
C125 C124 H124 120.4 . . ?
C123 C124 H124 120.4 . . ?
C124 C125 C126 121.6(16) . . ?
C124 C125 H125 119.2 . . ?
C126 C125 H125 119.2 . . ?
C121 C126 C125 120.3(14) . . ?
C121 C126 H126 119.8 . . ?
C125 C126 H126 119.8 . . ?
C222 C221 C226 119.9(17) . . ?
C222 C221 P1 111(3) . . ?
C226 C221 P1 128(3) . . ?
C221 C222 C223 119.7(19) . . ?
C221 C222 H222 120.2 . . ?
C223 C222 H222 120.2 . . ?
C224 C223 C222 119(2) . . ?
C224 C223 H223 120.3 . . ?
C222 C223 H223 120.3 . . ?
C225 C224 C223 122(2) . . ?
C225 C224 H224 119.1 . . ?
C223 C224 H224 119.1 . . ?
C224 C225 C226 120(2) . . ?
C224 C225 H225 120.0 . . ?
C226 C225 H225 120.0 . . ?
C221 C226 C225 119.3(19) . . ?
C221 C226 H226 120.3 . . ?
C225 C226 H226 120.3 . . ?
N1S C1S C2S 177.0(15) . . ?
C1S C2S H2SA 109.5 . . ?
C1S C2S H2SB 109.5 . . ?
H2SA C2S H2SB 109.5 . . ?
C1S C2S H2SC 109.5 . . ?
H2SA C2S H2SC 109.5 . . ?
H2SB C2S H2SC 109.5 . . ?
N2S C3S C4S 179(3) . . ?
C3S C4S H4SA 150.0 . . ?
C3S C4S H4SB 85.3 . . ?
H4SA C4S H4SB 109.4 . . ?
C3S C4S H4SC 88.6 . . ?
H4SA C4S H4SC 109.5 . . ?
H4SB C4S H4SC 109.5 . . ?
N2T C3T C4T 169(8) . . ?
C3T C4T H4TA 88.7 . . ?
C3T C4T H4TB 132.0 . . ?
H4TA C4T H4TB 105.7 . . ?
C3T C4T H4TC 104.6 . . ?
H4TA C4T H4TC 94.4 . . ?
H4TB C4T H4TC 119.1 . . ?

loop_
_geom_bond_atom_site_label_1
_geom_bond_atom_site_label_2
_geom_bond_distance
_geom_bond_site_symmetry_2
_geom_bond_publ_flag
Au1 Au5 2.734(10) . ?
Au1 Au3 2.767(9) . ?
Au1 Au6 2.789(9) . ?
Au1 Ag12 2.792(6) . ?
Au1 Au2 2.809(9) . ?
Au1 Au4 2.814(7) . ?
Au1 Ag14 2.864(6) . ?
Au1 Ag8 2.867(7) . ?
Au1 Ag13 2.870(7) . ?
Au1 Au11 2.942(6) . ?
Au1 Ag9 2.963(6) . ?
Au2 Ag15 2.745(7) 2_666 ?
Au2 Au6 2.755(9) . ?
Au2 Au3 2.768(10) 2_666 ?
Au2 Au4 2.764(9) . ?
Au2 Au5 2.829(9) 2_666 ?
Au2 Ag7 2.835(7) 2_666 ?
Au2 Ag13 2.899(7) . ?
Au2 Ag8 2.944(6) . ?
Au2 Au7 2.971(8) 2_666 ?
Au2 Ag17 3.004(6) 2_666 ?
Au3 Au4 2.757(8) . ?
Au3 Au5 2.756(9) . ?
Au3 Au6 2.809(7) 2_666 ?
Au3 Ag14 2.850(6) . ?
Au3 Ag17 2.860(6) . ?
Au3 Ag11 2.886(6) . ?
Au3 Ag12 2.905(5) . ?
Au3 Ag7 2.907(6) . ?
Au3 Au8 2.915(7) . ?
Au4 Au6 2.751(8) 2_666 ?
Au4 Au5 2.792(8) 2_666 ?
Au4 Ag11 2.851(5) . ?
Au4 Ag13 2.873(4) . ?
Au4 Ag10 2.885(4) 2_666 ?
Au4 Ag15 2.885(5) 2_666 ?
Au4 Ag14 2.934(4) . ?
Au4 Au9 2.938(4) . ?
Au5 Au6 2.781(10) . ?
Au5 Ag9 2.848(7) . ?
Au5 Ag17 2.871(8) . ?
Au5 Ag12 2.881(7) . ?
Au5 Ag15 2.903(7) . ?
Au5 Au10 3.019(6) . ?
Au5 Ag10 3.022(7) . ?
Au6 Ag10 2.822(6) . ?
Au6 Ag9 2.851(5) . ?
Au6 Au12 2.878(6) 2_666 ?
Au6 Ag11 2.885(7) 2_666 ?
Au6 Ag7 2.907(6) 2_666 ?
Au6 Ag8 2.918(7) . ?
Au7 C1 1.988(8) . ?
Au7 C10 2.009(7) . ?
Au7 Ag2 2.95(2) . ?
Au7 Ag13 2.9647(6) 2_666 ?
Au7 Ag15 3.2067(5) . ?
Au7 Ag8 3.2116(6) 2_666 ?
Au8 C19 1.988(8) . ?
Au8 C28 1.993(8) . ?
Au8 Ag3 2.922(18) . ?
Au8 Ag11 3.0321(6) . ?
Au8 Ag7 3.0887(6) . ?
Au9 C37 1.999(7) . ?
Au9 C46 2.003(7) . ?
Au9 Ag4 2.814(14) . ?
Au9 Ag11 3.0657(6) . ?
Au9 Ag14 3.1255(6) . ?
Au10 C55 1.995(7) . ?
Au10 C64A 2.002(7) . ?
Au10 C64 2.002(7) . ?
Au10 Ag10 2.8639(6) . ?
Au10 Ag15 2.8702(5) . ?
Au10 Ag16 2.8845(7) . ?
Au10 Ag5 2.895(10) . ?
Au11 C82A 1.988(8) . ?
Au11 C82 1.988(8) . ?
Au11 C73 2.000(8) . ?
Au11 Ag13 2.9816(6) . ?
Au11 Ag1 2.982(19) . ?
Au11 Ag14 3.0097(5) . ?
Au12 C91 1.938(9) . ?
Au12 C100 1.997(8) . ?
Au12 Ag6 2.91(2) . ?
Au12 Ag8 3.1104(6) 2_666 ?
Au12 Ag9 3.2303(6) 2_666 ?
Au12 Ag7 3.2912(6) . ?
Ag1 Ag6 2.68(3) 2_666 ?
Ag1 Ag2 2.78(2) 2_666 ?
Ag1 Ag3 2.82(3) . ?
Ag1 Ag12 2.824(18) . ?
Ag1 Ag8 2.83(2) . ?
Ag1 Ag4 2.84(2) . ?
Ag1 Ag5 2.86(2) . ?
Ag1 Ag13 2.90(2) . ?
Ag1 Ag9 2.920(17) . ?
Ag1 Ag14 2.936(19) . ?
Ag2 Ag6 2.69(3) . ?
Ag2 Ag3 2.72(3) . ?
Ag2 Ag15 2.758(18) . ?
Ag2 Ag4 2.84(3) 2_666 ?
Ag2 Ag7 2.81(2) . ?
Ag2 Ag5 2.84(2) . ?
Ag2 Ag13 2.89(2) 2_666 ?
Ag2 Ag8 2.918(16) 2_666 ?
Ag2 Ag17 3.009(17) . ?
Ag3 Ag17 2.768(16) . ?
Ag3 Ag6 2.81(2) . ?
Ag3 Ag5 2.82(2) . ?
Ag3 Ag7 2.881(17) . ?
Ag3 Ag4 2.88(2) . ?
Ag3 Ag12 2.878(14) . ?
Ag3 Ag14 2.923(17) . ?
Ag3 Ag11 2.963(15) . ?
Ag4 Ag13 2.775(14) . ?
Ag4 Ag5 2.836(17) 2_666 ?
Ag4 Ag14 2.829(13) . ?
Ag4 Ag11 2.828(16) . ?
Ag4 Ag15 2.881(16) 2_666 ?
Ag4 Ag6 2.88(3) . ?
Ag4 Ag10 2.922(14) 2_666 ?
Ag5 Ag15 2.758(11) . ?
Ag5 Ag6 2.82(3) 2_666 ?
Ag5 Ag17 2.872(13) . ?
Ag5 Ag9 2.885(12) . ?
Ag5 Ag10 2.907(12) . ?
Ag5 Ag12 2.999(11) . ?
Ag6 Ag10 2.88(2) 2_666 ?
Ag6 Ag9 2.875(18) 2_666 ?
Ag6 Ag7 2.89(2) . ?
Ag6 Ag8 2.89(2) 2_666 ?
Ag6 Ag11 2.92(2) . ?
Ag7 C10 2.518(6) . ?
Ag7 C19 2.536(7) . ?
Ag7 C11 2.632(6) . ?
Ag7 Ag17 3.2418(8) . ?
Ag7 Ag11 3.2892(8) . ?
Ag8 C73 2.508(7) . ?
Ag8 C100 2.610(7) 2_666 ?
Ag8 C10 2.624(7) 2_666 ?
Ag8 Ag13 3.2199(7) . ?
Ag9 C100 2.506(6) 2_666 ?
Ag9 Cl1 2.6009(18) . ?
Ag9 Ag10 3.1327(7) . ?
Ag9 Ag12 3.2815(7) . ?
Ag10 C46 2.406(6) 2_666 ?
Ag10 C64A 2.432(7) . ?
Ag10 C64 2.432(7) . ?
Ag10 C47 2.641(7) 2_666 ?
Ag10 Ag11 3.0253(7) 2_666 ?
Ag11 C91 2.470(7) . ?
Ag11 C92 2.581(7) . ?
Ag11 Ag14 3.1870(6) . ?
Ag12 C82A 2.591(7) . ?
Ag12 C82 2.591(7) . ?
Ag12 Cl2 2.6233(19) . ?
Ag12 Cl1 2.7468(18) . ?
Ag12 Ag14 3.1062(7) . ?
Ag12 Ag17 3.1865(7) . ?
Ag13 C37 2.451(6) . ?
Ag13 C38 2.668(7) . ?
Ag13 Ag15 3.1244(7) 2_666 ?
Ag13 Ag14 3.1811(7) . ?
Ag14 C28 2.472(6) . ?
Ag14 C82A 2.562(7) . ?
Ag14 C82 2.562(7) . ?
Ag14 C29 2.675(7) . ?
Ag15 C1 2.434(6) . ?
Ag15 C55 2.447(7) . ?
Ag15 C2 2.597(6) . ?
Ag15 Ag17 3.1825(8) . ?
Ag16 P1 2.395(2) . ?
Ag16 Cl1 2.539(2) . ?
Ag16 Cl2 2.617(2) . ?
Ag17 C19 2.645(7) . ?
Ag17 Cl2 2.6743(18) . ?
P1 C221 1.801(15) . ?
P1 C109 1.804(9) . ?
P1 C121 1.815(11) . ?
P1 C115 1.822(8) . ?
C1 C2 1.205(9) . ?
C2 C3 1.452(10) . ?
C3 C4 1.389(9) . ?
C3 C8 1.395(10) . ?
C4 C5 1.368(11) . ?
C4 H4 0.9400 . ?
C5 C6 1.388(12) . ?
C5 H5 0.9400 . ?
C6 C7 1.375(11) . ?
C6 H6 0.9400 . ?
C7 C8 1.373(10) . ?
C7 C9 1.497(11) . ?
C8 H8 0.9400 . ?
C9 H9A 0.9700 . ?
C9 H9B 0.9700 . ?
C9 H9C 0.9700 . ?
C10 C11 1.199(9) . ?
C11 C12 1.453(10) . ?
C12 C17 1.364(10) . ?
C12 C13 1.400(10) . ?
C13 C14 1.379(11) . ?
C13 H13 0.9400 . ?
C14 C15 1.345(13) . ?
C14 H14 0.9400 . ?
C15 C16 1.386(13) . ?
C15 H15 0.9400 . ?
C16 C17 1.383(10) . ?
C16 C18 1.510(13) . ?
C17 H17 0.9400 . ?
C18 H18A 0.9700 . ?
C18 H18B 0.9700 . ?
C18 H18C 0.9700 . ?
C19 C20 1.203(9) . ?
C20 C21 1.456(10) . ?
C21 C26 1.361(10) . ?
C21 C22 1.412(10) . ?
C22 C23 1.364(12) . ?
C22 H22 0.9400 . ?
C23 C24 1.380(13) . ?
C23 H23 0.9400 . ?
C24 C25 1.348(12) . ?
C24 H24 0.9400 . ?
C25 C26 1.396(10) . ?
C25 C27 1.491(12) . ?
C26 H26 0.9400 . ?
C27 H27A 0.9700 . ?
C27 H27B 0.9700 . ?
C27 H27C 0.9700 . ?
C28 C29 1.208(9) . ?
C29 C30 1.443(10) . ?
C30 C31 1.372(9) . ?
C30 C35 1.412(10) . ?
C31 C32 1.380(11) . ?
C31 H31 0.9400 . ?
C32 C33 1.369(12) . ?
C32 H32 0.9400 . ?
C33 C34 1.363(12) . ?
C33 H33 0.9400 . ?
C34 C35 1.389(11) . ?
C34 C36 1.514(13) . ?
C35 H35 0.9400 . ?
C36 H36A 0.9700 . ?
C36 H36B 0.9700 . ?
C36 H36C 0.9700 . ?
C37 C38 1.205(8) . ?
C38 C39 1.428(9) . ?
C39 C44 1.355(10) . ?
C39 C40 1.408(10) . ?
C40 C41 1.386(10) . ?
C40 H40 0.9400 . ?
C41 C42 1.346(11) . ?
C41 H41 0.9400 . ?
C42 C43 1.383(12) . ?
C42 H42 0.9400 . ?
C43 C44 1.399(10) . ?
C43 C45 1.454(12) . ?
C44 H44 0.9400 . ?
C45 H45A 0.9700 . ?
C45 H45B 0.9700 . ?
C45 H45C 0.9700 . ?
C46 C47 1.195(9) . ?
C47 C48 1.443(10) . ?
C48 C53 1.370(10) . ?
C48 C49 1.414(12) . ?
C49 C50 1.408(11) . ?
C49 H49 0.9400 . ?
C50 C51 1.370(12) . ?
C50 H50 0.9400 . ?
C51 C52 1.390(11) . ?
C51 H51 0.9400 . ?
C52 C53 1.406(10) . ?
C52 C54 1.467(10) . ?
C53 H53 0.9400 . ?
C54 H54A 0.9700 . ?
C54 H54B 0.9700 . ?
C54 H54C 0.9700 . ?
C55 C56 1.202(9) . ?
C56 C57 1.429(10) . ?
C57 C58 1.384(10) . ?
C57 C62 1.387(10) . ?
C58 C59 1.363(11) . ?
C58 H58 0.9400 . ?
C59 C60 1.363(13) . ?
C59 H59 0.9400 . ?
C60 C61 1.378(13) . ?
C60 H60 0.9400 . ?
C61 C62 1.402(11) . ?
C61 C63 1.506(12) . ?
C62 H62 0.9400 . ?
C63 H63A 0.9700 . ?
C63 H63B 0.9700 . ?
C63 H63C 0.9700 . ?
C64 C65 1.203(10) . ?
C65 C66 1.450(11) . ?
C66 C67 1.36(2) . ?
C66 C71 1.370(17) . ?
C67 C68 1.364(15) . ?
C67 H67 0.9400 . ?
C68 C69 1.309(17) . ?
C68 H68 0.9400 . ?
C69 C70 1.361(17) . ?
C69 H69 0.9400 . ?
C70 C71 1.405(14) . ?
C70 C72 1.461(17) . ?
C71 H71 0.9400 . ?
C72 H72A 0.9700 . ?
C72 H72B 0.9700 . ?
C72 H72C 0.9700 . ?
C64A C65A 1.202(16) . ?
C65A C66A 1.447(19) . ?
C66A C67A 1.35(3) . ?
C66A C71A 1.38(3) . ?
C67A C68A 1.35(2) . ?
C67A H67A 0.9400 . ?
C68A C69A 1.31(2) . ?
C68A H68A 0.9400 . ?
C69A C70A 1.37(2) . ?
C69A H69A 0.9400 . ?
C70A C71A 1.41(2) . ?
C70A C72A 1.46(2) . ?
C71A H71A 0.9400 . ?
C72A H72D 0.9700 . ?
C72A H72E 0.9700 . ?
C72A H72F 0.9700 . ?
C73 C74 1.198(9) . ?
C74 C75 1.467(10) . ?
C75 C80 1.378(10) . ?
C75 C76 1.401(10) . ?
C76 C77 1.347(11) . ?
C76 H76 0.9400 . ?
C77 C78 1.390(12) . ?
C77 H77 0.9400 . ?
C78 C79 1.358(13) . ?
C78 H78 0.9400 . ?
C79 C80 1.392(11) . ?
C79 C81 1.514(12) . ?
C80 H80 0.9400 . ?
C81 H81A 0.9700 . ?
C81 H81B 0.9700 . ?
C81 H81C 0.9700 . ?
C82 C83 1.220(10) . ?
C83 C84 1.465(12) . ?
C84 C89 1.335(18) . ?
C84 C85 1.404(18) . ?
C85 C86 1.314(18) . ?
C85 H85 0.9400 . ?
C86 C87 1.379(18) . ?
C86 H86 0.9400 . ?
C87 C88 1.368(18) . ?
C87 H87 0.9400 . ?
C88 C89 1.437(19) . ?
C88 C90 1.49(2) . ?
C89 H89 0.9400 . ?
C90 H90A 0.9700 . ?
C90 H90B 0.9700 . ?
C90 H90C 0.9700 . ?
C82A C83A 1.220(10) . ?
C83A C84A 1.441(16) . ?
C84A C89A 1.33(2) . ?
C84A C85A 1.40(2) . ?
C85A C86A 1.30(2) . ?
C85A H85A 0.9400 . ?
C86A C87A 1.37(2) . ?
C86A H86A 0.9400 . ?
C87A C88A 1.37(2) . ?
C87A H87A 0.9400 . ?
C88A C89A 1.44(2) . ?
C88A C90A 1.46(3) . ?
C89A H89A 0.9400 . ?
C90A H90D 0.9700 . ?
C90A H90E 0.9700 . ?
C90A H90F 0.9700 . ?
C91 C92 1.224(10) . ?
C92 C93 1.463(11) . ?
C93 C98 1.364(11) . ?
C93 C94 1.383(11) . ?
C94 C95 1.372(12) . ?
C94 H94 0.9400 . ?
C95 C96 1.360(14) . ?
C95 H95 0.9400 . ?
C96 C97 1.351(14) . ?
C96 H96 0.9400 . ?
C97 C98 1.401(12) . ?
C97 C99 1.503(15) . ?
C98 H98 0.9400 . ?
C99 H99A 0.9700 . ?
C99 H99B 0.9700 . ?
C99 H99C 0.9700 . ?
C100 C101 1.215(9) . ?
C101 C102 1.432(10) . ?
C102 C107 1.384(10) . ?
C102 C103 1.407(10) . ?
C103 C104 1.362(12) . ?
C103 H103 0.9400 . ?
C104 C105 1.376(14) . ?
C104 H104 0.9400 . ?
C105 C106 1.389(13) . ?
C105 H105 0.9400 . ?
C106 C107 1.377(10) . ?
C106 C108 1.498(12) . ?
C107 H107 0.9400 . ?
C108 H10A 0.9700 . ?
C108 H10B 0.9700 . ?
C108 H10C 0.9700 . ?
C109 C114 1.367(11) . ?
C109 C110 1.366(12) . ?
C110 C111 1.390(13) . ?
C110 H110 0.9400 . ?
C111 C112 1.348(15) . ?
C111 H111 0.9400 . ?
C112 C113 1.373(15) . ?
C112 H112 0.9400 . ?
C113 C114 1.418(14) . ?
C113 H113 0.9400 . ?
C114 H114 0.9400 . ?
C115 C120 1.370(10) . ?
C115 C116 1.379(10) . ?
C116 C117 1.389(10) . ?
C116 H116 0.9400 . ?
C117 C118 1.348(12) . ?
C117 H117 0.9400 . ?
C118 C119 1.357(12) . ?
C118 H118 0.9400 . ?
C119 C120 1.383(11) . ?
C119 H119 0.9400 . ?
C120 H120 0.9400 . ?
C121 C122 1.376(13) . ?
C121 C126 1.411(15) . ?
C122 C123 1.416(16) . ?
C122 H122 0.9400 . ?
C123 C124 1.381(19) . ?
C123 H123 0.9400 . ?
C124 C125 1.335(18) . ?
C124 H124 0.9400 . ?
C125 C126 1.419(16) . ?
C125 H125 0.9400 . ?
C126 H126 0.9400 . ?
C221 C222 1.373(17) . ?
C221 C226 1.402(18) . ?
C222 C223 1.411(19) . ?
C222 H222 0.9400 . ?
C223 C224 1.39(2) . ?
C223 H223 0.9400 . ?
C224 C225 1.33(2) . ?
C224 H224 0.9400 . ?
C225 C226 1.423(19) . ?
C225 H225 0.9400 . ?
C226 H226 0.9400 . ?
N1S C1S 1.117(11) . ?
C1S C2S 1.432(12) . ?
C2S H2SA 0.9700 . ?
C2S H2SB 0.9700 . ?
C2S H2SC 0.9700 . ?
N2S C3S 1.151(15) . ?
C3S C4S 1.445(19) . ?
C4S H4SA 0.9700 . ?
C4S H4SB 0.9704 . ?
C4S H4SC 0.9696 . ?
N2T C3T 1.141(18) . ?
C3T C4T 1.44(2) . ?
C4T H4TA 1.1462 . ?
C4T H4TB 0.8259 . ?
C4T H4TC 1.0088 . ?

loop_
_geom_torsion_atom_site_label_1
_geom_torsion_atom_site_label_2
_geom_torsion_atom_site_label_3
_geom_torsion_atom_site_label_4
_geom_torsion
_geom_torsion_site_symmetry_1
_geom_torsion_site_symmetry_2
_geom_torsion_site_symmetry_3
_geom_torsion_site_symmetry_4
_geom_torsion_publ_flag
Ag15 C2 C3 C4 37.9(8) . . . . ?
Ag15 C2 C3 C8 -137.0(6) . . . . ?
C8 C3 C4 C5 0.2(11) . . . . ?
C2 C3 C4 C5 -174.8(7) . . . . ?
C3 C4 C5 C6 0.8(13) . . . . ?
C4 C5 C6 C7 -1.6(14) . . . . ?
C5 C6 C7 C8 1.4(13) . . . . ?
C5 C6 C7 C9 -179.5(8) . . . . ?
C6 C7 C8 C3 -0.4(12) . . . . ?
C9 C7 C8 C3 -179.5(8) . . . . ?
C4 C3 C8 C7 -0.4(11) . . . . ?
C2 C3 C8 C7 174.7(7) . . . . ?
Au7 C10 C11 Ag7 153(4) . . . . ?
Ag8 C10 C11 Ag7 -77.9(2) 2_666 . . . ?
Ag7 C11 C12 C17 -59.4(8) . . . . ?
Ag7 C11 C12 C13 123.6(6) . . . . ?
C17 C12 C13 C14 -0.5(11) . . . . ?
C11 C12 C13 C14 176.6(7) . . . . ?
C12 C13 C14 C15 -0.7(14) . . . . ?
C13 C14 C15 C16 2.7(17) . . . . ?
C14 C15 C16 C17 -3.3(16) . . . . ?
C14 C15 C16 C18 178.7(11) . . . . ?
C13 C12 C17 C16 -0.1(12) . . . . ?
C11 C12 C17 C16 -177.2(8) . . . . ?
C15 C16 C17 C12 1.9(13) . . . . ?
C18 C16 C17 C12 179.9(9) . . . . ?
C26 C21 C22 C23 0.2(12) . . . . ?
C20 C21 C22 C23 176.7(8) . . . . ?
C21 C22 C23 C24 0.0(14) . . . . ?
C22 C23 C24 C25 -1.3(16) . . . . ?
C23 C24 C25 C26 2.3(14) . . . . ?
C23 C24 C25 C27 -176.4(9) . . . . ?
C22 C21 C26 C25 0.8(11) . . . . ?
C20 C21 C26 C25 -175.4(7) . . . . ?
C24 C25 C26 C21 -2.0(12) . . . . ?
C27 C25 C26 C21 176.6(8) . . . . ?
Ag14 C29 C30 C31 -59.3(8) . . . . ?
Ag14 C29 C30 C35 119.8(6) . . . . ?
C35 C30 C31 C32 1.7(12) . . . . ?
C29 C30 C31 C32 -179.2(7) . . . . ?
C30 C31 C32 C33 0.1(14) . . . . ?
C31 C32 C33 C34 -1.9(15) . . . . ?
C32 C33 C34 C35 1.7(14) . . . . ?
C32 C33 C34 C36 -176.5(9) . . . . ?
C33 C34 C35 C30 0.2(13) . . . . ?
C36 C34 C35 C30 178.5(8) . . . . ?
C31 C30 C35 C34 -1.9(11) . . . . ?
C29 C30 C35 C34 179.0(7) . . . . ?
Ag13 C38 C39 C44 -115.8(7) . . . . ?
Ag13 C38 C39 C40 62.2(9) . . . . ?
C44 C39 C40 C41 -2.4(13) . . . . ?
C38 C39 C40 C41 179.5(8) . . . . ?
C39 C40 C41 C42 -0.5(14) . . . . ?
C40 C41 C42 C43 3.5(16) . . . . ?
C41 C42 C43 C44 -3.4(15) . . . . ?
C41 C42 C43 C45 176.8(10) . . . . ?
C40 C39 C44 C43 2.4(12) . . . . ?
C38 C39 C44 C43 -179.6(8) . . . . ?
C42 C43 C44 C39 0.4(13) . . . . ?
C45 C43 C44 C39 -179.8(9) . . . . ?
Au9 C46 C47 C48 -30(7) . . . . ?
Ag10 C46 C47 C48 -160(5) 2_666 . . . ?
Au9 C46 C47 Ag10 129(3) . . . 2_666 ?
C46 C47 C48 C53 -94(5) . . . . ?
Ag10 C47 C48 C53 108.5(8) 2_666 . . . ?
C46 C47 C48 C49 83(5) . . . . ?
Ag10 C47 C48 C49 -75.0(9) 2_666 . . . ?
C53 C48 C49 C50 1.6(14) . . . . ?
C47 C48 C49 C50 -175.0(8) . . . . ?
C48 C49 C50 C51 -2.0(15) . . . . ?
C49 C50 C51 C52 2.3(16) . . . . ?
C50 C51 C52 C53 -2.1(13) . . . . ?
C50 C51 C52 C54 177.2(9) . . . . ?
C49 C48 C53 C52 -1.4(12) . . . . ?
C47 C48 C53 C52 175.0(7) . . . . ?
C51 C52 C53 C48 1.6(11) . . . . ?
C54 C52 C53 C48 -177.6(8) . . . . ?
Au10 C55 C56 C57 -33(7) . . . . ?
Ag15 C55 C56 C57 127(4) . . . . ?
C55 C56 C57 C58 -72(4) . . . . ?
C55 C56 C57 C62 103(4) . . . . ?
C62 C57 C58 C59 0.9(13) . . . . ?
C56 C57 C58 C59 176.7(8) . . . . ?
C57 C58 C59 C60 -0.5(15) . . . . ?
C58 C59 C60 C61 -0.3(16) . . . . ?
C59 C60 C61 C62 0.6(14) . . . . ?
C59 C60 C61 C63 178.2(9) . . . . ?
C58 C57 C62 C61 -0.6(12) . . . . ?
C56 C57 C62 C61 -176.3(7) . . . . ?
C60 C61 C62 C57 -0.2(12) . . . . ?
C63 C61 C62 C57 -177.7(7) . . . . ?
C71 C66 C67 C68 1(2) . . . . ?
C65 C66 C67 C68 -176(2) . . . . ?
C66 C67 C68 C69 3(3) . . . . ?
C67 C68 C69 C70 -4(3) . . . . ?
C68 C69 C70 C71 3(2) . . . . ?
C68 C69 C70 C72 -177.9(15) . . . . ?
C67 C66 C71 C70 -2.4(18) . . . . ?
C65 C66 C71 C70 174.1(19) . . . . ?
C69 C70 C71 C66 0.8(18) . . . . ?
C72 C70 C71 C66 -178.6(14) . . . . ?
Au10 C64A C65A C66A 1(74) . . . . ?
Ag10 C64A C65A C66A -173(57) . . . . ?
C64A C65A C66A C67A -101(59) . . . . ?
C64A C65A C66A C71A 75(64) . . . . ?
C71A C66A C67A C68A 1(2) . . . . ?
C65A C66A C67A C68A 177(8) . . . . ?
C66A C67A C68A C69A 6(3) . . . . ?
C67A C68A C69A C70A -7(5) . . . . ?
C68A C69A C70A C71A 1(6) . . . . ?
C68A C69A C70A C72A -163(4) . . . . ?
C67A C66A C71A C70A -6(5) . . . . ?
C65A C66A C71A C70A 178(8) . . . . ?
C69A C70A C71A C66A 5(6) . . . . ?
C72A C70A C71A C66A 172(3) . . . . ?
C80 C75 C76 C77 -0.4(12) . . . . ?
C74 C75 C76 C77 176.6(8) . . . . ?
C75 C76 C77 C78 -1.9(13) . . . . ?
C76 C77 C78 C79 3.4(15) . . . . ?
C77 C78 C79 C80 -2.3(15) . . . . ?
C77 C78 C79 C81 179.5(9) . . . . ?
C76 C75 C80 C79 1.5(12) . . . . ?
C74 C75 C80 C79 -175.6(7) . . . . ?
C78 C79 C80 C75 -0.2(13) . . . . ?
C81 C79 C80 C75 178.1(8) . . . . ?
C89 C84 C85 C86 2(2) . . . . ?
C83 C84 C85 C86 -179(2) . . . . ?
C84 C85 C86 C87 0(3) . . . . ?
C85 C86 C87 C88 -4(3) . . . . ?
C86 C87 C88 C89 4(2) . . . . ?
C86 C87 C88 C90 -177.3(17) . . . . ?
C85 C84 C89 C88 -2(2) . . . . ?
C83 C84 C89 C88 179.6(18) . . . . ?
C87 C88 C89 C84 -1(2) . . . . ?
C90 C88 C89 C84 -179.9(17) . . . . ?
Ag14 C82A C83A C84A 153(8) . . . . ?
Ag12 C82A C83A C84A 81(8) . . . . ?
C82A C83A C84A C89A 170(6) . . . . ?
C82A C83A C84A C85A -4(11) . . . . ?
C89A C84A C85A C86A 0(2) . . . . ?
C83A C84A C85A C86A 174(4) . . . . ?
C84A C85A C86A C87A 1(2) . . . . ?
C85A C86A C87A C88A -2(5) . . . . ?
C86A C87A C88A C89A 2(5) . . . . ?
C86A C87A C88A C90A -180(3) . . . . ?
C85A C84A C89A C88A 0(5) . . . . ?
C83A C84A C89A C88A -174(4) . . . . ?
C87A C88A C89A C84A -1(5) . . . . ?
C90A C88A C89A C84A -180(3) . . . . ?
Ag11 C92 C93 C98 -105.0(7) . . . . ?
Ag11 C92 C93 C94 76.0(8) . . . . ?
C98 C93 C94 C95 0.2(11) . . . . ?
C92 C93 C94 C95 179.2(7) . . . . ?
C93 C94 C95 C96 -0.5(14) . . . . ?
C94 C95 C96 C97 0.5(16) . . . . ?
C95 C96 C97 C98 -0.2(15) . . . . ?
C95 C96 C97 C99 178.3(11) . . . . ?
C94 C93 C98 C97 0.0(12) . . . . ?
C92 C93 C98 C97 -179.0(7) . . . . ?
C96 C97 C98 C93 0.0(13) . . . . ?
C99 C97 C98 C93 -178.6(10) . . . . ?
C107 C102 C103 C104 -0.2(13) . . . . ?
C101 C102 C103 C104 179.4(9) . . . . ?
C102 C103 C104 C105 0.1(17) . . . . ?
C103 C104 C105 C106 0.4(19) . . . . ?
C104 C105 C106 C107 -0.7(16) . . . . ?
C104 C105 C106 C108 177.4(10) . . . . ?
C105 C106 C107 C102 0.6(14) . . . . ?
C108 C106 C107 C102 -177.5(8) . . . . ?
C103 C102 C107 C106 -0.1(13) . . . . ?
C101 C102 C107 C106 -179.7(8) . . . . ?
C221 P1 C109 C114 29.1(19) . . . . ?
C121 P1 C109 C114 26.8(13) . . . . ?
C115 P1 C109 C114 -81.1(8) . . . . ?
Ag16 P1 C109 C114 154.9(6) . . . . ?
C221 P1 C109 C110 -152.5(19) . . . . ?
C121 P1 C109 C110 -154.7(13) . . . . ?
C115 P1 C109 C110 97.3(7) . . . . ?
Ag16 P1 C109 C110 -26.7(7) . . . . ?
C114 C109 C110 C111 1.6(13) . . . . ?
P1 C109 C110 C111 -176.9(7) . . . . ?
C109 C110 C111 C112 -2.5(16) . . . . ?
C110 C111 C112 C113 2.2(18) . . . . ?
C111 C112 C113 C114 -1.0(18) . . . . ?
C110 C109 C114 C113 -0.4(13) . . . . ?
P1 C109 C114 C113 178.1(7) . . . . ?
C112 C113 C114 C109 0.1(15) . . . . ?
C221 P1 C115 C120 85(3) . . . . ?
C109 P1 C115 C120 -164.5(7) . . . . ?
C121 P1 C115 C120 85.1(18) . . . . ?
Ag16 P1 C115 C120 -41.8(8) . . . . ?
C221 P1 C115 C116 -94(3) . . . . ?
C109 P1 C115 C116 17.0(8) . . . . ?
C121 P1 C115 C116 -93.4(18) . . . . ?
Ag16 P1 C115 C116 139.7(6) . . . . ?
C120 C115 C116 C117 -0.4(13) . . . . ?
P1 C115 C116 C117 178.1(7) . . . . ?
C115 C116 C117 C118 -0.3(14) . . . . ?
C116 C117 C118 C119 -0.5(16) . . . . ?
C117 C118 C119 C120 2.0(17) . . . . ?
C116 C115 C120 C119 1.9(14) . . . . ?
P1 C115 C120 C119 -176.7(8) . . . . ?
C118 C119 C120 C115 -2.7(17) . . . . ?
C109 P1 C121 C122 63(3) . . . . ?
C115 P1 C121 C122 173(2) . . . . ?
Ag16 P1 C121 C122 -62(3) . . . . ?
C109 P1 C121 C126 -118(3) . . . . ?
C115 P1 C121 C126 -7(3) . . . . ?
Ag16 P1 C121 C126 118(3) . . . . ?
C126 C121 C122 C123 -2(3) . . . . ?
P1 C121 C122 C123 177(4) . . . . ?
C121 C122 C123 C124 1(3) . . . . ?
C122 C123 C124 C125 1(3) . . . . ?
C123 C124 C125 C126 -1(3) . . . . ?
C122 C121 C126 C125 2(4) . . . . ?
P1 C121 C126 C125 -177(3) . . . . ?
C124 C125 C126 C121 -1(4) . . . . ?
C109 P1 C221 C222 55(3) . . . . ?
C115 P1 C221 C222 167(2) . . . . ?
Ag16 P1 C221 C222 -68(3) . . . . ?
C109 P1 C221 C226 -132(5) . . . . ?
C115 P1 C221 C226 -21(6) . . . . ?
Ag16 P1 C221 C226 105(5) . . . . ?
C226 C221 C222 C223 2(3) . . . . ?
P1 C221 C222 C223 175(5) . . . . ?
C221 C222 C223 C224 2(2) . . . . ?
C222 C223 C224 C225 -3(4) . . . . ?
C223 C224 C225 C226 2(5) . . . . ?
C222 C221 C226 C225 -3(5) . . . . ?
P1 C221 C226 C225 -175(5) . . . . ?
C224 C225 C226 C221 1(5) . . . . ?
